data_4306041
loop_
_publ_author_name
'Jason R. Price'
'Nicholas G. White'
'Alejandro Perez-Velasco'
'Geoffrey B. Jameson'
'Christopher A. Hunter'
'Sally Brooker'

_publ_section_title
;
Factors Influencing Tetranuclear [2 x 2] Grid vs Dinuclear Side-by-Side
Structures for Silver(I) Complexes of Pyridazine-Based Bis-Bidentate Ligands
;
_journal_name_full 'Inorganic Chemistry'
_journal_page_first 10729
_journal_page_last 10738
_journal_paper_doi 10.1021/ic800959s
_journal_volume 47
_journal_year 2008
_chemical_formula_sum 'C178 H162 Ag8 B7 F28 N32 O16'
_chemical_formula_weight 4476.03
_chemical_name_systematic
; 
 ? 
;
_space_group_IT_number 15
_symmetry_cell_setting monoclinic
_symmetry_space_group_name_Hall '-C 2yc'
_symmetry_space_group_name_H-M 'C 1 2/c 1'
_atom_sites_solution_hydrogens geom
_atom_sites_solution_primary direct
_atom_sites_solution_secondary difmap
_audit_creation_method SHELXL-97
_cell_angle_alpha 90.00
_cell_angle_beta 130.615(6)
_cell_angle_gamma 90.00
_cell_formula_units_Z 8
_cell_length_a 60.305(3)
_cell_length_b 21.3256(10)
_cell_length_c 46.174(3)
_cell_measurement_reflns_used 9951
_cell_measurement_temperature 83(2)
_cell_measurement_theta_max 26.352
_cell_measurement_theta_min 2.260
_cell_volume 45077(6)
_computing_structure_refinement 'SHELXL-97 (Sheldrick, 1997)'
_computing_structure_solution 'SHELXS-97 (Sheldrick, 1990)'
_diffrn_ambient_temperature 83(2)
_diffrn_measured_fraction_theta_full 0.996
_diffrn_measured_fraction_theta_max 0.996
_diffrn_measurement_device_type 'Bruker Kappa Apex II area detector'
_diffrn_radiation_monochromator graphite
_diffrn_radiation_source 'fine-focus sealed tube'
_diffrn_radiation_type MoK\a
_diffrn_radiation_wavelength 0.71073
_diffrn_reflns_av_R_equivalents 0.0869
_diffrn_reflns_av_sigmaI/netI 0.0603
_diffrn_reflns_limit_h_max 63
_diffrn_reflns_limit_h_min -63
_diffrn_reflns_limit_k_max 22
_diffrn_reflns_limit_k_min -22
_diffrn_reflns_limit_l_max 48
_diffrn_reflns_limit_l_min -48
_diffrn_reflns_number 295222
_diffrn_reflns_theta_full 21.97
_diffrn_reflns_theta_max 21.97
_diffrn_reflns_theta_min 2.92
_exptl_absorpt_coefficient_mu 0.761
_exptl_absorpt_correction_T_max 1.000
_exptl_absorpt_correction_T_min 0.736
_exptl_absorpt_correction_type multi-scan
_exptl_absorpt_process_details 'SCALE (Bruker AXS Inc.)'
_exptl_crystal_colour orange
_exptl_crystal_density_diffrn 1.319
_exptl_crystal_density_method 'not measured'
_exptl_crystal_description block
_exptl_crystal_F_000 17960
_exptl_crystal_size_max 0.40
_exptl_crystal_size_mid 0.22
_exptl_crystal_size_min 0.16
_refine_diff_density_max 0.779
_refine_diff_density_min -0.582
_refine_diff_density_rms 0.110
_refine_ls_extinction_method none
_refine_ls_goodness_of_fit_ref 1.043
_refine_ls_hydrogen_treatment constr
_refine_ls_matrix_type full
_refine_ls_number_parameters 2392
_refine_ls_number_reflns 27431
_refine_ls_number_restraints 2345
_refine_ls_restrained_S_all 1.035
_refine_ls_R_factor_all 0.1099
_refine_ls_R_factor_gt 0.0810
_refine_ls_shift/su_max 0.010
_refine_ls_shift/su_mean 0.000
_refine_ls_structure_factor_coef Fsqd
_refine_ls_weighting_details 'calc w=1/[\s^2^(Fo^2^)+(0.1619P)^2^+0.0000P] where P=(Fo^2^+2Fc^2^)/3'
_refine_ls_weighting_scheme calc
_refine_ls_wR_factor_gt 0.2269
_refine_ls_wR_factor_ref 0.2463
_reflns_number_gt 17388
_reflns_number_total 27431
_reflns_threshold_expression >2sigma(I)
_cod_data_source_file ic800959s_si_001_2.cif
_cod_data_source_block jrp69agc_squeezetwinfinal
_cod_depositor_comments
;
The following automatic conversions were performed:
'_symmetry_cell_setting' value 'Monoclinic' changed to 'monoclinic'
according to '/home/saulius/struct/CIF-dictionaries/cif_core.dic'
dictionary named 'cif_core.dic' version 2.4.1 from 2010-06-29.

Automatic conversion script
Id: cif_fix_enum 1527 2010-12-29 10:47:43Z saulius 
;
_cod_original_cell_volume 45076(4)
_cod_database_code 4306041

loop_
_symmetry_equiv_pos_as_xyz
'x, y, z'
'-x, y, -z+1/2'
'x+1/2, y+1/2, z'
'-x+1/2, y+1/2, -z+1/2'
'-x, -y, -z'
'x, -y, z-1/2'
'-x+1/2, -y+1/2, -z'
'x+1/2, -y+1/2, z-1/2'

loop_
_atom_site_label
_atom_site_type_symbol
_atom_site_fract_x
_atom_site_fract_y
_atom_site_fract_z
_atom_site_U_iso_or_equiv
_atom_site_adp_type
_atom_site_occupancy
_atom_site_symmetry_multiplicity
_atom_site_calc_flag
_atom_site_refinement_flags
_atom_site_disorder_assembly
_atom_site_disorder_group
Ag1 Ag 0.60196(2) 0.21593(5) 0.67921(3) 0.0610(3) Uani 1 1 d . . .
Ag2 Ag 0.65586(2) 0.20910(6) 0.79214(3) 0.0692(3) Uani 1 1 d . . .
Ag3 Ag 0.61057(2) 0.03686(5) 0.70298(3) 0.0653(3) Uani 1 1 d . . .
Ag4 Ag 0.67061(2) 0.03091(5) 0.81623(3) 0.0656(3) Uani 1 1 d . . .
N1 N 0.6518(2) 0.2060(5) 0.7183(3) 0.053(3) Uani 1 1 d U . .
N2 N 0.6696(2) 0.2015(5) 0.7580(3) 0.060(3) Uani 1 1 d U . .
C2 C 0.6996(3) 0.1917(7) 0.7778(4) 0.068(4) Uani 1 1 d U . .
C3 C 0.7106(3) 0.1927(8) 0.7601(5) 0.083(4) Uani 1 1 d U . .
H3 H 0.7311 0.1886 0.7749 0.099 Uiso 1 1 calc R . .
C4 C 0.6925(3) 0.1996(8) 0.7202(5) 0.088(5) Uani 1 1 d U . .
H4 H 0.7000 0.1988 0.7074 0.105 Uiso 1 1 calc R . .
C5 C 0.6627(3) 0.2078(7) 0.7009(4) 0.064(4) Uani 1 1 d U . .
C6 C 0.6423(3) 0.2150(7) 0.6606(4) 0.075(4) Uani 1 1 d U . .
H6 H 0.6494 0.2189 0.6473 0.090 Uiso 1 1 calc R . .
N3 N 0.6147(2) 0.2163(5) 0.6417(3) 0.056(3) Uani 1 1 d U . .
C8 C 0.5949(3) 0.2216(3) 0.6019(4) 0.055(3) Uani 1 1 d DU . .
C9 C 0.6029(3) 0.2238(4) 0.5801(4) 0.088(5) Uani 1 1 d DU . .
H9 H 0.6230 0.2217 0.5923 0.105 Uiso 1 1 calc R . .
C10 C 0.5820(3) 0.2292(4) 0.5402(4) 0.085(5) Uani 1 1 d DU . .
H10 H 0.5878 0.2307 0.5254 0.102 Uiso 1 1 calc R . .
C11 C 0.5533(3) 0.2322(3) 0.5232(4) 0.081(4) Uani 1 1 d DU . .
C12 C 0.5455(3) 0.2300(5) 0.5451(4) 0.096(5) Uani 1 1 d DU . .
H12 H 0.5254 0.2322 0.5330 0.115 Uiso 1 1 calc R . .
C13 C 0.5661(3) 0.2247(4) 0.5845(4) 0.068(4) Uani 1 1 d DU . .
H13 H 0.5602 0.2232 0.5992 0.082 Uiso 1 1 calc R . .
O1 O 0.5347(3) 0.2375(5) 0.4835(4) 0.151(6) Uani 1 1 d DU . .
C14 C 0.5062(4) 0.2425(15) 0.4659(7) 0.202(13) Uani 1 1 d DU . .
H14A H 0.4947 0.2458 0.4383 0.303 Uiso 1 1 calc R . .
H14B H 0.5031 0.2799 0.4752 0.303 Uiso 1 1 calc R . .
H14C H 0.5000 0.2052 0.4715 0.303 Uiso 1 1 calc R . .
C16 C 0.7172(3) 0.1857(6) 0.8186(4) 0.060(3) Uani 1 1 d U . .
H16 H 0.7374 0.1759 0.8340 0.072 Uiso 1 1 calc R . .
N4 N 0.7062(2) 0.1934(5) 0.8343(3) 0.057(3) Uani 1 1 d U . .
C18 C 0.7231(2) 0.1878(3) 0.8744(4) 0.057(3) Uani 1 1 d DU . .
C19 C 0.7528(2) 0.1803(4) 0.8995(3) 0.060(3) Uani 1 1 d DU . .
H19 H 0.7630 0.1749 0.8905 0.072 Uiso 1 1 calc R . .
C20 C 0.7677(3) 0.1808(4) 0.9383(4) 0.067(4) Uani 1 1 d DU . .
H20 H 0.7883 0.1756 0.9556 0.080 Uiso 1 1 calc R . .
C21 C 0.7539(3) 0.1884(3) 0.9527(4) 0.084(5) Uani 1 1 d DU . .
C22 C 0.7239(3) 0.1959(4) 0.9271(4) 0.080(4) Uani 1 1 d DU . .
H22 H 0.7139 0.2012 0.9364 0.096 Uiso 1 1 calc R . .
C23 C 0.7084(3) 0.1958(4) 0.8885(4) 0.073(4) Uani 1 1 d DU . .
H23 H 0.6877 0.2010 0.8713 0.088 Uiso 1 1 calc R . .
O2 O 0.7665(2) 0.1896(5) 0.9905(3) 0.098(4) Uani 1 1 d DU . .
C24 C 0.7973(3) 0.1905(9) 1.0163(4) 0.104(6) Uani 1 1 d DU . .
H24A H 0.8046 0.1482 1.0185 0.155 Uiso 1 1 calc R . .
H24B H 0.8045 0.2045 1.0413 0.155 Uiso 1 1 calc R . .
H24C H 0.8041 0.2193 1.0069 0.155 Uiso 1 1 calc R . .
N31 N 0.6603(2) 0.0421(5) 0.7378(3) 0.059(3) Uani 1 1 d U . .
N32 N 0.6793(2) 0.0317(5) 0.7743(3) 0.058(3) Uani 1 1 d U . .
C32 C 0.7083(3) 0.0263(7) 0.7912(4) 0.067(4) Uani 1 1 d U . .
C33 C 0.7173(3) 0.0299(7) 0.7703(5) 0.083(5) Uani 1 1 d U . .
H33 H 0.7375 0.0279 0.7828 0.100 Uiso 1 1 calc R . .
C34 C 0.6971(4) 0.0362(8) 0.7320(5) 0.092(5) Uani 1 1 d U . .
H34 H 0.7022 0.0358 0.7165 0.111 Uiso 1 1 calc R . .
C35 C 0.6680(3) 0.0434(7) 0.7164(5) 0.071(4) Uani 1 1 d U . .
C36 C 0.6452(3) 0.0517(7) 0.6760(4) 0.071(4) Uani 1 1 d U . .
H36 H 0.6503 0.0594 0.6606 0.086 Uiso 1 1 calc R . .
N33 N 0.6184(3) 0.0489(5) 0.6601(3) 0.063(3) Uani 1 1 d U . .
C38 C 0.5947(3) 0.0547(3) 0.6193(4) 0.053(3) Uani 1 1 d DU . .
C39 C 0.5996(2) 0.0619(3) 0.5942(3) 0.049(3) Uani 1 1 d DU . .
H39 H 0.6189 0.0646 0.6032 0.059 Uiso 1 1 calc R . .
C40 C 0.5753(2) 0.0653(3) 0.5549(3) 0.055(3) Uani 1 1 d DU . .
H40 H 0.5782 0.0703 0.5371 0.066 Uiso 1 1 calc R . .
C41 C 0.5482(3) 0.0614(3) 0.5427(4) 0.080(4) Uani 1 1 d DU . .
C42 C 0.5437(3) 0.0542(4) 0.5684(4) 0.083(4) Uani 1 1 d DU . .
H42 H 0.5243 0.0516 0.5592 0.099 Uiso 1 1 calc R . .
C43 C 0.5663(3) 0.0508(4) 0.6058(4) 0.055(3) Uani 1 1 d DU . .
H43 H 0.5630 0.0458 0.6232 0.066 Uiso 1 1 calc R . .
O31 O 0.5233(2) 0.0643(5) 0.5045(3) 0.095(3) Uani 1 1 d DU . .
C44 C 0.5278(4) 0.0572(10) 0.4788(4) 0.110(6) Uani 1 1 d DU . .
H44A H 0.5355 0.0963 0.4773 0.165 Uiso 1 1 calc R . .
H44B H 0.5092 0.0469 0.4536 0.165 Uiso 1 1 calc R . .
H44C H 0.5418 0.0233 0.4874 0.165 Uiso 1 1 calc R . .
C46 C 0.7307(3) 0.0199(6) 0.8353(4) 0.066(4) Uani 1 1 d U . .
H46 H 0.7508 0.0121 0.8485 0.080 Uiso 1 1 calc R . .
N34 N 0.7211(2) 0.0254(5) 0.8536(3) 0.060(3) Uani 1 1 d U . .
C48 C 0.7412(3) 0.0230(3) 0.8936(4) 0.065(4) Uani 1 1 d DU . .
C49 C 0.7708(3) 0.0222(4) 0.9151(4) 0.082(4) Uani 1 1 d DU . .
H49 H 0.7787 0.0243 0.9029 0.098 Uiso 1 1 calc R . .
C50 C 0.7893(4) 0.0183(4) 0.9545(4) 0.092(5) Uani 1 1 d DU . .
H50 H 0.8099 0.0178 0.9693 0.110 Uiso 1 1 calc R . .
C51 C 0.7778(3) 0.0153(4) 0.9717(4) 0.088(5) Uani 1 1 d DU . .
C52 C 0.7481(4) 0.0160(5) 0.9514(5) 0.108(6) Uani 1 1 d DU . .
H52 H 0.7402 0.0139 0.9636 0.129 Uiso 1 1 calc R . .
C53 C 0.7301(4) 0.0199(5) 0.9113(5) 0.087(5) Uani 1 1 d DU . .
H53 H 0.7095 0.0204 0.8963 0.105 Uiso 1 1 calc R . .
O32 O 0.7999(3) 0.0116(6) 1.0115(4) 0.140(5) Uani 1 1 d DU . .
C54 C 0.7913(5) 0.0188(12) 1.0308(5) 0.147(9) Uani 1 1 d DU . .
H54A H 0.8081 0.0162 1.0582 0.220 Uiso 1 1 calc R . .
H54B H 0.7772 -0.0142 1.0238 0.220 Uiso 1 1 calc R . .
H54C H 0.7819 0.0599 1.0250 0.220 Uiso 1 1 calc R . .
N61 N 0.5746(2) 0.1638(6) 0.6910(3) 0.059(3) Uani 1 1 d U . .
N62 N 0.5790(2) 0.1028(5) 0.7001(3) 0.046(2) Uani 1 1 d U . .
C62 C 0.5636(3) 0.0749(7) 0.7078(4) 0.068(4) Uani 1 1 d U . .
C63 C 0.5425(3) 0.1110(7) 0.7051(4) 0.068(4) Uani 1 1 d U . .
H63 H 0.5314 0.0926 0.7107 0.081 Uiso 1 1 calc R . .
C64 C 0.5385(4) 0.1727(8) 0.6945(5) 0.080(4) Uani 1 1 d U . .
H64 H 0.5239 0.1969 0.6914 0.096 Uiso 1 1 calc R . .
C65 C 0.5550(3) 0.1978(7) 0.6886(4) 0.051(3) Uani 1 1 d U . .
C66 C 0.5545(3) 0.2632(7) 0.6804(4) 0.056(3) Uani 1 1 d U . .
H66 H 0.5414 0.2906 0.6789 0.067 Uiso 1 1 calc R . .
N63 N 0.5707(2) 0.2846(5) 0.6752(3) 0.047(3) Uani 1 1 d U . .
C68 C 0.5697(2) 0.3501(6) 0.6654(3) 0.063(3) Uani 1 1 d DU . .
C76 C 0.5684(3) 0.0083(7) 0.7167(4) 0.065(4) Uani 1 1 d U . .
H76 H 0.5577 -0.0126 0.7224 0.078 Uiso 1 1 calc R . .
N64 N 0.5860(3) -0.0216(6) 0.7171(3) 0.059(3) Uani 1 1 d U . .
C78 C 0.5917(3) -0.0861(6) 0.7258(3) 0.066(4) Uani 1 1 d DU . .
C79 C 0.6164(3) -0.1091(7) 0.7338(3) 0.091(5) Uani 1 1 d DU . .
H79 H 0.6288 -0.0820 0.7336 0.109 Uiso 1 1 calc R . .
C80 C 0.6233(4) -0.1729(7) 0.7424(3) 0.094(5) Uani 1 1 d DU . .
H80 H 0.6403 -0.1893 0.7480 0.112 Uiso 1 1 calc R . .
C81 C 0.6053(3) -0.2115(6) 0.7427(2) 0.092(5) Uani 1 1 d DU . .
C82 C 0.5806(4) -0.1874(7) 0.7346(3) 0.110(6) Uani 1 1 d DU . .
H82 H 0.5682 -0.2144 0.7348 0.133 Uiso 1 1 calc R . .
C83 C 0.5735(4) -0.1242(7) 0.7260(3) 0.097(5) Uani 1 1 d DU . .
H83 H 0.5564 -0.1079 0.7204 0.117 Uiso 1 1 calc R . .
O62 O 0.6135(4) -0.2734(6) 0.7513(3) 0.150(6) Uani 1 1 d DU . .
C84 C 0.6004(6) -0.3059(11) 0.7628(8) 0.209(13) Uani 1 1 d DU . .
H84A H 0.6043 -0.2842 0.7844 0.314 Uiso 1 1 calc R . .
H84B H 0.6083 -0.3485 0.7704 0.314 Uiso 1 1 calc R . .
H84C H 0.5792 -0.3077 0.7415 0.314 Uiso 1 1 calc R . .
N91 N 0.6280(2) 0.1455(5) 0.7982(3) 0.053(3) Uani 1 1 d U . .
N92 N 0.6333(2) 0.0842(5) 0.8069(3) 0.050(3) Uani 1 1 d U . .
C92 C 0.6162(3) 0.0509(8) 0.8107(4) 0.072(4) Uani 1 1 d U . .
C93 C 0.5949(4) 0.0764(8) 0.8082(5) 0.084(4) Uani 1 1 d U . .
H93 H 0.5837 0.0522 0.8119 0.100 Uiso 1 1 calc R . .
C94 C 0.5895(3) 0.1416(9) 0.7996(5) 0.091(5) Uani 1 1 d U . .
H94 H 0.5746 0.1632 0.7971 0.109 Uiso 1 1 calc R . .
C95 C 0.6078(3) 0.1715(6) 0.7953(4) 0.055(3) Uani 1 1 d U . .
C96 C 0.6041(3) 0.2393(7) 0.7866(4) 0.069(4) Uani 1 1 d U . .
H96 H 0.5892 0.2617 0.7838 0.083 Uiso 1 1 calc R . .
N93 N 0.6210(2) 0.2687(6) 0.7827(3) 0.055(3) Uani 1 1 d U . .
C98 C 0.6172(2) 0.3333(7) 0.7738(3) 0.063(3) Uani 1 1 d DU . .
C99 C 0.6022(2) 0.3749(7) 0.7788(3) 0.085(5) Uani 1 1 d DU . .
H99 H 0.5927 0.3608 0.7878 0.102 Uiso 1 1 calc R . .
C100 C 0.6015(3) 0.4363(8) 0.7705(3) 0.107(6) Uani 1 1 d DU . .
H100 H 0.5912 0.4645 0.7740 0.128 Uiso 1 1 calc R . .
C101 C 0.6145(2) 0.4598(7) 0.7576(2) 0.092(5) Uani 1 1 d DU . .
C102 C 0.6294(3) 0.4206(7) 0.7523(3) 0.083(4) Uani 1 1 d DU . .
H102 H 0.6388 0.4357 0.7433 0.100 Uiso 1 1 calc R . .
C103 C 0.6304(3) 0.3580(7) 0.7606(3) 0.077(4) Uani 1 1 d DU . .
H103 H 0.6408 0.3302 0.7570 0.093 Uiso 1 1 calc R . .
O91 O 0.6120(2) 0.5238(5) 0.7503(3) 0.110(4) Uani 1 1 d DU . .
C104 C 0.6253(5) 0.5428(9) 0.7353(7) 0.160(9) Uani 1 1 d DU . .
H90A H 0.6117 0.5695 0.7129 0.240 Uiso 1 1 calc R . .
H90B H 0.6302 0.5057 0.7279 0.240 Uiso 1 1 calc R . .
H90C H 0.6431 0.5664 0.7548 0.240 Uiso 1 1 calc R . .
C106 C 0.6235(3) -0.0168(7) 0.8199(4) 0.058(3) Uani 1 1 d U . .
H106 H 0.6122 -0.0430 0.8226 0.070 Uiso 1 1 calc R . .
N94 N 0.6451(2) -0.0394(5) 0.8242(3) 0.059(3) Uani 1 1 d U . .
C108 C 0.6529(3) -0.1036(6) 0.8328(3) 0.073(4) Uani 1 1 d DU . .
C109 C 0.6756(3) -0.1216(8) 0.8336(4) 0.127(7) Uani 1 1 d DU . .
H109 H 0.6853 -0.0916 0.8300 0.153 Uiso 1 1 calc R . .
C110 C 0.6837(4) -0.1845(9) 0.8398(4) 0.171(8) Uani 1 1 d DU . .
H110 H 0.6991 -0.1963 0.8403 0.206 Uiso 1 1 calc R . .
C111 C 0.6709(4) -0.2300(8) 0.8451(3) 0.158(8) Uani 1 1 d DU . .
C112 C 0.6488(4) -0.2111(7) 0.8442(3) 0.116(6) Uani 1 1 d DU . .
H112 H 0.6392 -0.2414 0.8479 0.139 Uiso 1 1 calc R . .
C113 C 0.6400(3) -0.1503(7) 0.8382(3) 0.094(5) Uani 1 1 d DU . .
H113 H 0.6245 -0.1395 0.8377 0.113 Uiso 1 1 calc R . .
O92 O 0.6786(4) -0.2927(7) 0.8513(5) 0.278(13) Uani 1 1 d DU . .
C114 C 0.7079(6) -0.3047(17) 0.8738(13) 0.33(3) Uani 1 1 d DU . .
H91A H 0.7110 -0.3501 0.8755 0.500 Uiso 1 1 calc R . .
H91B H 0.7181 -0.2876 0.8994 0.500 Uiso 1 1 calc R . .
H91C H 0.7155 -0.2850 0.8626 0.500 Uiso 1 1 calc R . .
Ag5 Ag 0.86578(3) 0.43260(6) 0.93420(4) 0.0820(4) Uani 1 1 d . . .
Ag6 Ag 0.87148(3) 0.25330(6) 0.92296(3) 0.0836(4) Uani 1 1 d . . .
Ag7 Ag 0.79766(3) 0.50001(7) 0.92500(4) 0.0991(5) Uani 1 1 d . . .
Ag8 Ag 0.81323(3) 0.31547(6) 0.93350(4) 0.0894(4) Uani 1 1 d . . .
N121 N 0.8961(2) 0.3597(5) 0.9852(3) 0.058(3) Uani 1 1 d U . .
N122 N 0.8966(3) 0.2979(6) 0.9798(3) 0.067(3) Uani 1 1 d U . .
C122 C 0.9139(3) 0.2610(7) 1.0096(4) 0.064(4) Uani 1 1 d U . .
C123 C 0.9312(3) 0.2856(8) 1.0474(4) 0.075(4) Uani 1 1 d U . .
H123 H 0.9432 0.2586 1.0688 0.089 Uiso 1 1 calc R . .
C124 C 0.9303(3) 0.3476(8) 1.0522(4) 0.072(4) Uani 1 1 d U . .
H124 H 0.9413 0.3648 1.0771 0.087 Uiso 1 1 calc R . .
C125 C 0.9128(3) 0.3869(7) 1.0197(4) 0.062(3) Uani 1 1 d U . .
C126 C 0.9095(3) 0.4511(8) 1.0215(5) 0.065(4) Uani 1 1 d U . .
H126 H 0.9197 0.4697 1.0459 0.078 Uiso 1 1 calc R . .
N123 N 0.8931(3) 0.4867(6) 0.9914(4) 0.068(3) Uani 1 1 d U . .
C128 C 0.88908(14) 0.5512(7) 0.9932(3) 0.065(4) Uani 1 1 d DU . .
C129 C 0.90516(19) 0.5857(6) 1.0267(3) 0.079(4) Uani 1 1 d DU . .
H129 H 0.9194 0.5664 1.0508 0.095 Uiso 1 1 calc R . .
C130 C 0.8997(3) 0.6489(7) 1.0237(5) 0.105(6) Uani 1 1 d DU . .
H130 H 0.9107 0.6728 1.0466 0.126 Uiso 1 1 calc R . .
C131 C 0.8799(3) 0.6788(7) 0.9905(4) 0.092(5) Uani 1 1 d DU . .
C132 C 0.8642(3) 0.6430(7) 0.9575(5) 0.082(4) Uani 1 1 d DU . .
H132 H 0.8499 0.6618 0.9333 0.098 Uiso 1 1 calc R . .
C133 C 0.8696(3) 0.5811(7) 0.9605(4) 0.072(4) Uani 1 1 d DU . .
H133 H 0.8586 0.5572 0.9377 0.086 Uiso 1 1 calc R . .
O121 O 0.8776(3) 0.7426(6) 0.9934(4) 0.134(5) Uani 1 1 d DU . .
C134 C 0.8552(5) 0.7724(9) 0.9578(6) 0.153(9) Uani 1 1 d DU . .
H13A H 0.8366 0.7510 0.9453 0.230 Uiso 1 1 calc R . .
H13B H 0.8601 0.7703 0.9414 0.230 Uiso 1 1 calc R . .
H13C H 0.8535 0.8164 0.9623 0.230 Uiso 1 1 calc R . .
C136 C 0.9148(3) 0.1950(7) 1.0035(4) 0.057(3) Uani 1 1 d U . .
H136 H 0.9268 0.1672 1.0246 0.068 Uiso 1 1 calc R . .
N124 N 0.8993(2) 0.1749(5) 0.9696(4) 0.064(3) Uani 1 1 d U . .
C138 C 0.90111(14) 0.1125(6) 0.9595(3) 0.074(4) Uani 1 1 d DU . .
C139 C 0.9198(2) 0.0675(7) 0.9857(4) 0.106(6) Uani 1 1 d DU . .
H139 H 0.9332 0.0779 1.0121 0.127 Uiso 1 1 calc R . .
C140 C 0.9196(3) 0.0072(7) 0.9745(5) 0.115(6) Uani 1 1 d DU . .
H140 H 0.9324 -0.0245 0.9923 0.138 Uiso 1 1 calc R . .
C141 C 0.8997(3) -0.0042(7) 0.9361(5) 0.112(6) Uani 1 1 d DU . .
C142 C 0.8805(3) 0.0394(8) 0.9087(6) 0.133(7) Uani 1 1 d DU . .
H142 H 0.8671 0.0290 0.8823 0.160 Uiso 1 1 calc R . .
C143 C 0.8816(3) 0.1001(8) 0.9216(5) 0.109(6) Uani 1 1 d DU . .
H143 H 0.8689 0.1320 0.9040 0.131 Uiso 1 1 calc R . .
O122 O 0.8963(4) -0.0630(7) 0.9194(4) 0.169(6) Uani 1 1 d DU . .
C144 C 0.9144(7) -0.1085(10) 0.9447(8) 0.215(13) Uani 1 1 d DU . .
H14D H 0.9137 -0.1096 0.9653 0.323 Uiso 1 1 calc R . .
H14E H 0.9344 -0.0997 0.9555 0.323 Uiso 1 1 calc R . .
H14F H 0.9082 -0.1492 0.9317 0.323 Uiso 1 1 calc R . .
N151 N 0.8325(2) 0.4503(6) 0.9827(3) 0.062(3) Uani 1 1 d U . .
N152 N 0.8372(2) 0.3889(6) 0.9848(3) 0.070(3) Uani 1 1 d U . .
C153 C 0.8719(3) 0.3996(8) 1.0520(5) 0.077(4) Uani 1 1 d U . .
H15A H 0.8855 0.3806 1.0763 0.092 Uiso 1 1 calc R . .
C155 C 0.8470(3) 0.4871(8) 1.0127(4) 0.064(4) Uani 1 1 d U . .
C156 C 0.8391(4) 0.5545(8) 1.0051(5) 0.078(4) Uani 1 1 d U . .
H156 H 0.8498 0.5832 1.0258 0.094 Uiso 1 1 calc R . .
N153 N 0.8189(3) 0.5749(7) 0.9725(4) 0.081(4) Uani 1 1 d U . .
C158 C 0.81130(14) 0.6375(8) 0.9662(4) 0.095(5) Uani 1 1 d DU . .
C159 C 0.8206(2) 0.6833(9) 0.9938(5) 0.138(7) Uani 1 1 d DU . .
H15B H 0.8344 0.6734 1.0202 0.166 Uiso 1 1 calc R . .
C160 C 0.8090(4) 0.7450(10) 0.9817(7) 0.180(10) Uani 1 1 d DU . .
H16A H 0.8150 0.7766 1.0000 0.216 Uiso 1 1 calc R . .
C161 C 0.7884(4) 0.7594(11) 0.9424(7) 0.184(10) Uani 1 1 d DU . .
C162 C 0.7787(4) 0.7161(9) 0.9144(7) 0.150(8) Uani 1 1 d DU . .
H16B H 0.7649 0.7260 0.8880 0.180 Uiso 1 1 calc R . .
C163 C 0.7907(3) 0.6564(9) 0.9278(5) 0.112(5) Uani 1 1 d DU . .
H16C H 0.7844 0.6253 0.9090 0.134 Uiso 1 1 calc R . .
N154 N 0.8468(2) 0.2612(6) 0.9903(4) 0.064(3) Uani 1 1 d U . .
C168 C 0.85072(10) 0.1980(7) 0.9914(3) 0.072(4) Uani 1 1 d DU . .
C169 C 0.86824(7) 0.1625(7) 1.0240(3) 0.099(5) Uani 1 1 d DU . .
H169 H 0.8777 0.1821 1.0480 0.119 Uiso 1 1 calc R . .
C170 C 0.8725(3) 0.1000(7) 1.0232(5) 0.100(5) Uani 1 1 d DU . .
H170 H 0.8847 0.0764 1.0462 0.120 Uiso 1 1 calc R . .
C171 C 0.8592(2) 0.0731(6) 0.9898(4) 0.091(5) Uani 1 1 d DU . .
C172 C 0.8409(2) 0.1029(6) 0.9544(4) 0.077(4) Uani 1 1 d DU . .
H172 H 0.8316 0.0826 0.9307 0.093 Uiso 1 1 calc R . .
C173 C 0.8381(2) 0.1649(6) 0.9583(4) 0.079(4) Uani 1 1 d DU . .
H173 H 0.8259 0.1883 0.9353 0.095 Uiso 1 1 calc R . .
O152 O 0.8645(3) 0.0091(6) 0.9922(4) 0.120(5) Uani 1 1 d DU . .
C174 C 0.8519(5) -0.0225(8) 0.9593(6) 0.125(7) Uani 1 1 d DU . .
H17A H 0.8308 -0.0249 0.9446 0.188 Uiso 1 1 calc R . .
H17B H 0.8601 -0.0649 0.9652 0.188 Uiso 1 1 calc R . .
H17C H 0.8558 -0.0004 0.9444 0.188 Uiso 1 1 calc R . .
N181 N 0.8168(3) 0.4433(5) 0.8784(4) 0.081(4) Uani 1 1 d U . .
N182 N 0.7954(3) 0.4608(5) 0.8755(4) 0.085(4) Uani 1 1 d U . .
C182 C 0.7672(4) 0.4645(7) 0.8419(5) 0.089(5) Uani 1 1 d U . .
C183 C 0.7626(4) 0.4538(8) 0.8095(6) 0.107(6) Uani 1 1 d U . .
H183 H 0.7433 0.4553 0.7856 0.129 Uiso 1 1 calc R . .
C184 C 0.7854(4) 0.4407(7) 0.8102(5) 0.091(4) Uani 1 1 d U . .
H184 H 0.7825 0.4358 0.7874 0.109 Uiso 1 1 calc R . .
C185 C 0.8130(3) 0.4351(7) 0.8462(5) 0.086(5) Uani 1 1 d U . .
C186 C 0.8374(3) 0.4183(7) 0.8493(4) 0.083(4) Uani 1 1 d U . .
H186 H 0.8342 0.4081 0.8268 0.100 Uiso 1 1 calc R . .
N183 N 0.8640(3) 0.4167(5) 0.8821(4) 0.073(3) Uani 1 1 d U . .
C188 C 0.8881(3) 0.4037(4) 0.8865(3) 0.065(3) Uani 1 1 d DU . .
C189 C 0.8873(3) 0.3895(4) 0.8557(4) 0.069(4) Uani 1 1 d DU . .
H189 H 0.8690 0.3865 0.8306 0.082 Uiso 1 1 calc R . .
C190 C 0.9126(3) 0.3801(4) 0.8619(3) 0.068(4) Uani 1 1 d DU . .
H190 H 0.9115 0.3707 0.8409 0.082 Uiso 1 1 calc R . .
C191 C 0.9399(3) 0.3841(3) 0.8984(3) 0.065(4) Uani 1 1 d DU . .
C192 C 0.9401(3) 0.3983(4) 0.9284(4) 0.067(4) Uani 1 1 d DU . .
H192 H 0.9583 0.4014 0.9536 0.080 Uiso 1 1 calc R . .
C193 C 0.9150(3) 0.4077(4) 0.9224(4) 0.067(4) Uani 1 1 d DU . .
H193 H 0.9161 0.4171 0.9435 0.081 Uiso 1 1 calc R . .
O181 O 0.9666(2) 0.3756(4) 0.9076(3) 0.084(3) Uani 1 1 d DU . .
C194 C 0.9664(4) 0.3720(9) 0.8770(4) 0.099(6) Uani 1 1 d DU . .
H19A H 0.9541 0.3368 0.8604 0.149 Uiso 1 1 calc R . .
H19B H 0.9864 0.3655 0.8869 0.149 Uiso 1 1 calc R . .
H19C H 0.9586 0.4111 0.8623 0.149 Uiso 1 1 calc R . .
C196 C 0.7454(3) 0.4847(7) 0.8427(5) 0.085(5) Uani 1 1 d U . .
H196 H 0.7262 0.4883 0.8188 0.102 Uiso 1 1 calc R . .
N184 N 0.7486(3) 0.4982(6) 0.8710(4) 0.081(4) Uani 1 1 d U . .
C198 C 0.7266(3) 0.5155(5) 0.8705(4) 0.089(5) Uani 1 1 d DU . .
C199 C 0.6973(3) 0.5154(5) 0.8392(5) 0.095(5) Uani 1 1 d DU . .
H199 H 0.6912 0.5031 0.8151 0.114 Uiso 1 1 calc R . .
C200 C 0.6763(4) 0.5327(5) 0.8415(5) 0.102(5) Uani 1 1 d DU . .
H200 H 0.6562 0.5321 0.8192 0.122 Uiso 1 1 calc R . .
C201 C 0.6843(3) 0.5504(5) 0.8754(5) 0.110(6) Uani 1 1 d DU . .
C202 C 0.7142(4) 0.5503(7) 0.9069(6) 0.166(8) Uani 1 1 d DU . .
H202 H 0.7204 0.5626 0.9310 0.199 Uiso 1 1 calc R . .
C203 C 0.7351(5) 0.5331(7) 0.9047(5) 0.132(7) Uani 1 1 d DU . .
H203 H 0.7552 0.5336 0.9268 0.158 Uiso 1 1 calc R . .
O182 O 0.6667(3) 0.5686(7) 0.8824(4) 0.145(6) Uani 1 1 d DU . .
C204 C 0.6371(3) 0.5783(10) 0.8505(5) 0.124(7) Uani 1 1 d DU . .
H20A H 0.6356 0.6017 0.8310 0.186 Uiso 1 1 calc R . .
H20B H 0.6278 0.6023 0.8581 0.186 Uiso 1 1 calc R . .
H20C H 0.6273 0.5377 0.8401 0.186 Uiso 1 1 calc R . .
N211 N 0.8239(3) 0.2806(6) 0.8740(4) 0.092(4) Uani 1 1 d U . .
N212 N 0.8045(3) 0.2957(5) 0.8769(3) 0.078(4) Uani 1 1 d U . .
C212 C 0.7759(4) 0.3018(7) 0.8474(4) 0.085(4) Uani 1 1 d U . .
C213 C 0.7662(4) 0.2938(8) 0.8090(4) 0.102(5) Uani 1 1 d U . .
H213 H 0.7463 0.3001 0.7871 0.122 Uiso 1 1 calc R . .
C214 C 0.7870(4) 0.2764(8) 0.8047(5) 0.112(6) Uani 1 1 d U . .
H214 H 0.7815 0.2691 0.7805 0.135 Uiso 1 1 calc R . .
C215 C 0.8159(4) 0.2710(8) 0.8391(5) 0.096(5) Uani 1 1 d U . .
C216 C 0.8373(4) 0.2535(7) 0.8376(5) 0.090(5) Uani 1 1 d U . .
H216 H 0.8316 0.2443 0.8134 0.108 Uiso 1 1 calc R . .
N213 N 0.8647(3) 0.2490(5) 0.8677(3) 0.069(3) Uani 1 1 d U . .
C218 C 0.8877(3) 0.2353(4) 0.8681(4) 0.082(4) Uani 1 1 d DU . .
C219 C 0.8845(4) 0.2239(5) 0.8359(5) 0.093(5) Uani 1 1 d DU . .
H219 H 0.8655 0.2272 0.8116 0.111 Uiso 1 1 calc R . .
C220 C 0.9073(3) 0.2082(5) 0.8374(4) 0.082(4) Uani 1 1 d DU . .
H220 H 0.9046 0.2006 0.8150 0.099 Uiso 1 1 calc R . .
C221 C 0.9342(3) 0.2043(4) 0.8733(4) 0.087(4) Uani 1 1 d DU . .
O211 O 0.9584(3) 0.1892(5) 0.8790(3) 0.100(4) Uani 1 1 d DU . .
C222 C 0.9380(4) 0.2153(5) 0.9056(5) 0.107(6) Uani 1 1 d DU . .
H222 H 0.9569 0.2121 0.9301 0.128 Uiso 1 1 calc R . .
C223 C 0.9148(3) 0.2305(5) 0.9023(4) 0.090(5) Uani 1 1 d DU . .
H223 H 0.9175 0.2381 0.9248 0.108 Uiso 1 1 calc R . .
O212 O 0.6888(2) 0.3794(5) 0.9115(3) 0.106(4) Uani 1 1 d DU . .
C224 C 0.9546(4) 0.1758(9) 0.8461(5) 0.119(7) Uani 1 1 d DU . .
H22A H 0.9386 0.1455 0.8302 0.179 Uiso 1 1 calc R . .
H22B H 0.9726 0.1581 0.8535 0.179 Uiso 1 1 calc R . .
H22C H 0.9497 0.2145 0.8315 0.179 Uiso 1 1 calc R . .
C226 C 0.7553(3) 0.3183(7) 0.8508(5) 0.085(4) Uani 1 1 d U . .
H226 H 0.7353 0.3232 0.8287 0.101 Uiso 1 1 calc R . .
N214 N 0.7632(3) 0.3268(5) 0.8836(4) 0.082(4) Uani 1 1 d U . .
C228 C 0.7434(3) 0.3406(4) 0.8872(4) 0.075(4) Uani 1 1 d DU . .
C229 C 0.7131(3) 0.3505(4) 0.8576(4) 0.079(4) Uani 1 1 d DU . .
H229 H 0.7052 0.3482 0.8319 0.094 Uiso 1 1 calc R . .
C230 C 0.6951(4) 0.3631(4) 0.8649(4) 0.085(5) Uani 1 1 d DU . .
H230 H 0.6749 0.3693 0.8441 0.102 Uiso 1 1 calc R . .
C231 C 0.7052(3) 0.3671(3) 0.9013(4) 0.087(5) Uani 1 1 d DU . .
C232 C 0.7353(3) 0.3574(4) 0.9317(5) 0.096(5) Uani 1 1 d DU . .
H232 H 0.7431 0.3596 0.9574 0.115 Uiso 1 1 calc R . .
C233 C 0.7529(3) 0.3449(5) 0.9237(4) 0.072(4) Uani 1 1 d DU . .
H233 H 0.7731 0.3387 0.9446 0.086 Uiso 1 1 calc R . .
C234 C 0.6588(3) 0.3877(10) 0.8819(5) 0.119(7) Uani 1 1 d DU . .
H23A H 0.6556 0.4218 0.8652 0.179 Uiso 1 1 calc R . .
H23B H 0.6496 0.3983 0.8925 0.179 Uiso 1 1 calc R . .
H23C H 0.6503 0.3488 0.8670 0.179 Uiso 1 1 calc R . .
B1 B 0.7918(3) 0.1142(8) 0.8457(5) 0.116(8) Uani 1 1 d DU . .
F11 F 0.81701(17) 0.1319(4) 0.8526(3) 0.104(3) Uani 1 1 d DU . .
F12 F 0.7861(2) 0.1565(5) 0.8630(3) 0.111(3) Uani 1 1 d DU . .
F13 F 0.7951(2) 0.0552(5) 0.8593(3) 0.123(4) Uani 1 1 d DU . .
F14 F 0.7690(2) 0.1168(6) 0.8064(3) 0.170(6) Uani 1 1 d DU . .
B2 B 0.6958(3) 0.1149(7) 0.6510(4) 0.083(5) Uani 1 1 d DU . .
F21 F 0.6860(2) 0.1767(4) 0.6426(3) 0.104(3) Uani 1 1 d DU . .
F22 F 0.6721(2) 0.0754(4) 0.6362(3) 0.107(3) Uani 1 1 d DU . .
F23 F 0.7160(2) 0.1063(5) 0.6899(3) 0.127(4) Uani 1 1 d DU . .
F24 F 0.7074(2) 0.1008(4) 0.6342(3) 0.110(3) Uani 1 1 d DU . .
B3 B 0.6955(3) 0.8596(7) 0.7581(5) 0.093(6) Uani 1 1 d DU . .
F31 F 0.6729(2) 0.9014(4) 0.7368(3) 0.119(4) Uani 1 1 d DU . .
F32 F 0.6859(2) 0.7978(4) 0.7523(3) 0.128(4) Uani 1 1 d DU . .
F33 F 0.7111(3) 0.8750(6) 0.7954(3) 0.177(6) Uani 1 1 d DU . .
F34 F 0.7123(3) 0.8646(6) 0.7480(5) 0.208(7) Uani 1 1 d DU . .
B4 B 0.6852(3) 0.3753(7) 0.7415(4) 0.088(6) Uani 1 1 d DU . .
F41 F 0.6891(2) 0.3341(5) 0.7673(3) 0.116(3) Uani 1 1 d DU . .
F42 F 0.6851(3) 0.4360(5) 0.7509(4) 0.137(4) Uani 1 1 d DU . .
F43 F 0.7068(2) 0.3676(5) 0.7397(3) 0.135(4) Uani 1 1 d DU . .
F44 F 0.6583(2) 0.3615(6) 0.7061(3) 0.145(5) Uani 1 1 d DU . .
B5 B 0.4967(3) 0.0152(8) 0.6187(5) 0.106(7) Uani 1 1 d DU . .
F51 F 0.4744(2) -0.0219(5) 0.5893(3) 0.130(4) Uani 1 1 d DU . .
F52 F 0.5186(2) 0.0233(6) 0.6177(3) 0.136(4) Uani 1 1 d DU . .
F53 F 0.5082(2) -0.0182(5) 0.6522(3) 0.131(4) Uani 1 1 d DU . .
F54 F 0.4868(2) 0.0721(5) 0.6213(3) 0.127(4) Uani 1 1 d DU . .
B6 B 0.6276(4) 0.2355(9) 0.8824(5) 0.153(12) Uani 1 1 d DU . .
F61 F 0.6372(2) 0.2682(6) 0.9138(3) 0.135(4) Uani 1 1 d DU . .
F62 F 0.6499(2) 0.2251(6) 0.8810(3) 0.149(5) Uani 1 1 d DU . .
F63 F 0.6062(3) 0.2711(6) 0.8504(3) 0.175(6) Uani 1 1 d DU . .
F64 F 0.6148(3) 0.1794(6) 0.8794(4) 0.173(6) Uani 1 1 d DU . .
B7 B 0.4720(5) 0.3498(10) 0.6145(6) 0.215(18) Uani 1 1 d DU . .
F71 F 0.4430(3) 0.3488(8) 0.5949(5) 0.248(9) Uani 1 1 d DU . .
F72 F 0.4826(3) 0.2904(8) 0.6310(4) 0.222(7) Uani 1 1 d DU . .
F73 F 0.4746(6) 0.3665(11) 0.5885(7) 0.339(13) Uani 1 1 d DU . .
F74 F 0.4872(6) 0.3939(11) 0.6427(7) 0.45(2) Uani 1 1 d DU . .
C241 C 0.4772(3) 0.1649(6) 0.5292(5) 0.133(6) Uani 1 1 d GDU . .
H241 H 0.4732 0.1224 0.5212 0.160 Uiso 1 1 calc R . .
C242 C 0.4943(3) 0.1795(9) 0.5676(4) 0.158(8) Uani 1 1 d GDU . .
H242 H 0.5019 0.1468 0.5859 0.189 Uiso 1 1 calc R . .
C243 C 0.5002(3) 0.2417(11) 0.5794(4) 0.159(8) Uani 1 1 d GDU . .
H243 H 0.5118 0.2517 0.6057 0.191 Uiso 1 1 calc R . .
C244 C 0.4891(4) 0.2894(7) 0.5526(6) 0.189(10) Uani 1 1 d GDU . .
H244 H 0.4931 0.3320 0.5607 0.227 Uiso 1 1 calc R . .
C245 C 0.4720(3) 0.2749(6) 0.5142(5) 0.139(7) Uani 1 1 d GDU . .
H245 H 0.4645 0.3075 0.4959 0.167 Uiso 1 1 calc R . .
C246 C 0.4661(3) 0.2126(7) 0.5024(3) 0.102(5) Uani 1 1 d GDU . .
H246 H 0.4545 0.2027 0.4761 0.122 Uiso 1 1 calc R . .
C251 C 0.7142(3) 0.0353(9) 0.9954(4) 0.144(8) Uani 1 1 d GDU . .
H251 H 0.7292 0.0455 1.0216 0.173 Uiso 1 1 calc R . .
C252 C 0.6980(4) 0.0829(6) 0.9687(6) 0.140(7) Uani 1 1 d GDU . .
H252 H 0.7021 0.1255 0.9767 0.169 Uiso 1 1 calc R . .
C253 C 0.6760(3) 0.0680(9) 0.9304(5) 0.160(7) Uani 1 1 d GDU . .
H253 H 0.6650 0.1005 0.9122 0.192 Uiso 1 1 calc R . .
C254 C 0.6701(3) 0.0057(11) 0.9189(4) 0.157(8) Uani 1 1 d GDU . .
H254 H 0.6551 -0.0044 0.8927 0.189 Uiso 1 1 calc R . .
C255 C 0.6863(4) -0.0418(7) 0.9456(5) 0.153(7) Uani 1 1 d GDU . .
H255 H 0.6823 -0.0844 0.9377 0.184 Uiso 1 1 calc R . .
C256 C 0.7083(3) -0.0270(7) 0.9839(5) 0.134(7) Uani 1 1 d GDU . .
H256 H 0.7193 -0.0595 1.0021 0.161 Uiso 1 1 calc R . .
C261 C 0.5340(5) 0.3763(9) 0.4394(6) 0.189(10) Uani 1 1 d GDU . .
H26A H 0.5264 0.3406 0.4427 0.227 Uiso 1 1 calc R . .
C262 C 0.5166(3) 0.4291(11) 0.4208(6) 0.199(11) Uani 1 1 d GDU . .
H26B H 0.4971 0.4295 0.4114 0.238 Uiso 1 1 calc R . .
C263 C 0.5277(4) 0.4814(8) 0.4160(5) 0.191(10) Uani 1 1 d GDU . .
H26C H 0.5158 0.5174 0.4033 0.230 Uiso 1 1 calc R . .
C264 C 0.5562(5) 0.4808(8) 0.4298(5) 0.185(9) Uani 1 1 d GDU . .
H26D H 0.5637 0.5165 0.4265 0.222 Uiso 1 1 calc R . .
C265 C 0.5735(3) 0.4280(10) 0.4484(5) 0.174(9) Uani 1 1 d GDU . .
H26E H 0.5930 0.4277 0.4579 0.209 Uiso 1 1 calc R . .
C266 C 0.5624(4) 0.3758(8) 0.4532(5) 0.186(10) Uani 1 1 d GDU . .
H26F H 0.5743 0.3397 0.4659 0.224 Uiso 1 1 calc R . .
C154 C 0.8672(3) 0.4625(8) 1.0487(4) 0.069(4) Uani 1 1 d U . .
H15C H 0.8776 0.4886 1.0706 0.082 Uiso 1 1 calc R . .
O61 O 0.5685(3) 0.5342(6) 0.6350(4) 0.158(6) Uani 1 1 d DU . .
C73 C 0.5851(3) 0.3687(6) 0.6545(3) 0.078(4) Uani 1 1 d DU . .
H73A H 0.5963 0.3381 0.6540 0.094 Uiso 1 1 calc R . .
C71 C 0.5691(3) 0.4737(7) 0.6449(3) 0.116(6) Uani 1 1 d DU . .
O151 O 0.7750(5) 0.8208(13) 0.9265(8) 0.287(13) Uani 1 1 d DU . .
C72 C 0.5852(3) 0.4290(7) 0.6442(3) 0.109(5) Uani 1 1 d DU . .
H72A H 0.5962 0.4397 0.6368 0.131 Uiso 1 1 calc R . .
C74 C 0.5810(6) 0.5491(10) 0.6197(7) 0.149(9) Uani 1 1 d DU . .
H74A H 0.5785 0.5941 0.6139 0.224 Uiso 1 1 calc R . .
H74B H 0.5716 0.5251 0.5962 0.224 Uiso 1 1 calc R . .
H74C H 0.6019 0.5390 0.6380 0.224 Uiso 1 1 calc R . .
C152 C 0.8568(3) 0.3647(7) 1.0198(5) 0.068(4) Uani 1 1 d U . .
C69 C 0.5538(3) 0.3947(7) 0.6660(3) 0.085(5) Uani 1 1 d DU . .
H69A H 0.5428 0.3836 0.6734 0.102 Uiso 1 1 calc R . .
C70 C 0.5535(3) 0.4562(8) 0.6558(3) 0.127(7) Uani 1 1 d DU . .
H70A H 0.5423 0.4868 0.6563 0.153 Uiso 1 1 calc R . .
C166 C 0.8608(3) 0.2939(7) 1.0205(5) 0.067(4) Uani 1 1 d U . .
H16D H 0.8743 0.2735 1.0445 0.080 Uiso 1 1 calc R . .
C164 C 0.7767(12) 0.8523(18) 0.9545(13) 0.40(4) Uani 1 1 d DU . .
H16E H 0.7678 0.8939 0.9452 0.607 Uiso 1 1 calc R . .
H16F H 0.7972 0.8567 0.9777 0.607 Uiso 1 1 calc R . .
H16G H 0.7662 0.8282 0.9604 0.607 Uiso 1 1 calc R . .

loop_
_atom_site_aniso_label
_atom_site_aniso_U_11
_atom_site_aniso_U_22
_atom_site_aniso_U_33
_atom_site_aniso_U_23
_atom_site_aniso_U_13
_atom_site_aniso_U_12
Ag1 0.0505(6) 0.0696(7) 0.0720(7) 0.0082(6) 0.0438(6) 0.0109(5)
Ag2 0.0480(7) 0.0761(8) 0.0848(8) 0.0109(6) 0.0438(6) 0.0104(5)
Ag3 0.0639(7) 0.0695(7) 0.0771(8) 0.0079(6) 0.0525(7) -0.0009(5)
Ag4 0.0521(7) 0.0701(7) 0.0794(8) 0.0050(6) 0.0450(6) -0.0040(5)
N1 0.040(5) 0.058(6) 0.060(6) 0.031(5) 0.031(5) 0.022(5)
N2 0.052(6) 0.059(6) 0.073(7) 0.014(6) 0.042(6) 0.013(5)
C2 0.045(7) 0.081(9) 0.080(8) 0.032(7) 0.040(6) 0.008(6)
C3 0.050(7) 0.116(11) 0.085(9) 0.038(8) 0.045(7) 0.010(7)
C4 0.059(8) 0.119(11) 0.080(8) 0.018(8) 0.043(7) 0.011(8)
C5 0.050(7) 0.087(9) 0.071(8) 0.008(7) 0.047(6) 0.003(6)
C6 0.059(7) 0.105(10) 0.070(8) 0.014(8) 0.046(6) 0.015(7)
N3 0.056(6) 0.047(6) 0.081(7) 0.014(5) 0.051(5) 0.014(5)
C8 0.050(7) 0.058(8) 0.067(7) 0.013(6) 0.042(6) 0.014(6)
C9 0.078(9) 0.104(11) 0.084(9) 0.017(8) 0.054(7) 0.024(8)
C10 0.089(9) 0.087(10) 0.076(8) 0.028(8) 0.052(8) 0.022(8)
C11 0.081(9) 0.085(10) 0.055(8) 0.016(7) 0.034(7) 0.007(8)
C12 0.064(9) 0.120(12) 0.083(9) -0.003(9) 0.038(7) -0.003(8)
C13 0.086(8) 0.074(9) 0.064(7) -0.004(7) 0.057(7) -0.005(7)
O1 0.103(10) 0.138(12) 0.139(13) 0.029(10) 0.047(10) -0.012(9)
C14 0.22(2) 0.20(2) 0.20(2) -0.005(14) 0.144(16) 0.015(15)
C16 0.042(7) 0.069(8) 0.080(8) 0.010(7) 0.044(6) -0.002(6)
N4 0.048(6) 0.044(6) 0.066(6) 0.009(5) 0.031(5) 0.004(5)
C18 0.035(6) 0.060(8) 0.061(7) 0.006(6) 0.026(6) -0.003(6)
C19 0.050(7) 0.059(8) 0.070(8) 0.017(6) 0.039(6) -0.002(6)
C20 0.049(7) 0.061(8) 0.068(8) -0.002(7) 0.028(6) -0.004(6)
C21 0.069(8) 0.102(11) 0.081(10) 0.027(8) 0.048(7) -0.007(8)
C22 0.066(8) 0.078(9) 0.116(10) 0.012(8) 0.069(8) 0.000(7)
C23 0.049(7) 0.066(8) 0.100(9) 0.006(8) 0.046(7) -0.010(7)
O2 0.095(8) 0.129(9) 0.088(8) 0.016(7) 0.067(7) -0.006(7)
C24 0.073(10) 0.144(13) 0.092(11) 0.005(10) 0.053(9) -0.030(9)
N31 0.045(6) 0.075(7) 0.053(6) 0.018(5) 0.031(5) 0.010(5)
N32 0.049(6) 0.063(7) 0.063(6) 0.004(5) 0.037(5) -0.015(5)
C32 0.046(7) 0.083(9) 0.065(7) 0.024(7) 0.034(6) 0.006(6)
C33 0.059(8) 0.116(11) 0.090(9) 0.047(8) 0.055(7) 0.008(7)
C34 0.073(8) 0.122(12) 0.094(9) 0.019(9) 0.060(7) -0.021(8)
C35 0.070(7) 0.084(9) 0.086(8) 0.024(7) 0.062(7) -0.009(7)
C36 0.073(7) 0.091(10) 0.078(8) 0.027(7) 0.062(7) -0.002(7)
N33 0.086(7) 0.049(6) 0.067(6) 0.015(5) 0.055(6) 0.014(6)
C38 0.070(7) 0.034(6) 0.070(7) 0.006(6) 0.052(6) 0.000(6)
C39 0.043(6) 0.057(7) 0.057(7) 0.009(6) 0.037(6) -0.001(6)
C40 0.062(7) 0.065(8) 0.055(7) 0.016(6) 0.046(6) 0.025(6)
C41 0.078(8) 0.069(9) 0.077(9) 0.008(7) 0.044(8) -0.005(8)
C42 0.062(8) 0.102(10) 0.103(10) 0.000(9) 0.063(7) -0.002(8)
C43 0.068(7) 0.060(7) 0.084(8) 0.033(7) 0.069(7) 0.020(6)
O31 0.076(7) 0.133(10) 0.083(8) 0.028(7) 0.054(7) 0.029(7)
C44 0.096(12) 0.139(14) 0.085(11) 0.009(10) 0.056(10) 0.018(10)
C46 0.049(7) 0.065(8) 0.069(7) 0.017(7) 0.031(6) 0.000(6)
N34 0.033(6) 0.068(7) 0.067(6) 0.007(6) 0.027(5) -0.004(5)
C48 0.059(7) 0.059(8) 0.061(7) 0.009(6) 0.032(6) -0.006(7)
C49 0.066(8) 0.108(11) 0.093(9) 0.030(8) 0.062(7) 0.006(8)
C50 0.073(9) 0.117(12) 0.088(9) 0.014(9) 0.054(8) -0.004(9)
C51 0.085(9) 0.098(11) 0.084(10) 0.012(8) 0.057(8) -0.003(9)
C52 0.110(10) 0.137(13) 0.093(10) -0.005(10) 0.073(9) 0.001(10)
C53 0.071(9) 0.088(10) 0.098(9) 0.008(8) 0.053(8) -0.009(8)
O32 0.161(13) 0.177(13) 0.088(10) 0.002(9) 0.084(10) 0.002(10)
C54 0.117(14) 0.188(17) 0.133(15) 0.021(12) 0.080(12) -0.013(12)
N61 0.052(6) 0.083(7) 0.041(6) 0.001(5) 0.030(5) -0.002(5)
N62 0.039(5) 0.071(6) 0.038(6) -0.007(5) 0.029(5) -0.007(5)
C62 0.066(8) 0.087(8) 0.069(9) 0.000(7) 0.051(7) -0.009(7)
C63 0.052(7) 0.094(8) 0.080(9) -0.037(7) 0.053(7) -0.030(6)
C64 0.089(10) 0.094(9) 0.084(10) -0.021(8) 0.068(8) -0.013(8)
C65 0.050(7) 0.083(8) 0.046(7) -0.012(6) 0.043(6) -0.007(6)
C66 0.046(6) 0.073(6) 0.059(7) -0.008(5) 0.040(5) 0.018(5)
N63 0.027(5) 0.060(6) 0.053(6) -0.008(5) 0.025(5) 0.013(4)
C68 0.051(8) 0.077(8) 0.057(8) 0.004(6) 0.032(6) 0.028(6)
C76 0.078(9) 0.089(8) 0.049(8) 0.003(7) 0.051(7) -0.015(7)
N64 0.072(7) 0.081(7) 0.038(6) -0.011(5) 0.041(6) -0.025(5)
C78 0.096(9) 0.061(7) 0.042(7) 0.007(6) 0.046(7) -0.017(6)
C79 0.109(10) 0.095(9) 0.076(10) 0.029(8) 0.063(9) -0.005(8)
C80 0.120(11) 0.088(10) 0.087(10) 0.003(8) 0.073(9) 0.006(8)
C81 0.120(11) 0.061(9) 0.076(10) 0.001(8) 0.055(9) -0.013(8)
C82 0.133(12) 0.090(10) 0.114(12) 0.012(9) 0.083(11) -0.035(9)
C83 0.108(11) 0.088(9) 0.103(11) 0.008(9) 0.072(9) -0.019(8)
O62 0.272(18) 0.100(10) 0.128(10) 0.008(8) 0.152(12) -0.047(10)
C84 0.22(2) 0.21(2) 0.192(19) -0.004(15) 0.131(15) 0.007(15)
N91 0.033(5) 0.057(6) 0.063(7) -0.010(5) 0.028(5) -0.006(5)
N92 0.044(6) 0.076(7) 0.045(6) -0.012(5) 0.035(5) -0.002(5)
C92 0.062(8) 0.096(8) 0.080(10) -0.025(8) 0.057(8) -0.019(7)
C93 0.090(9) 0.103(9) 0.107(11) -0.022(8) 0.086(9) -0.011(8)
C94 0.058(8) 0.105(9) 0.115(12) -0.035(9) 0.059(8) -0.025(7)
C95 0.043(7) 0.071(7) 0.053(8) -0.018(6) 0.033(6) -0.013(6)
C96 0.054(8) 0.080(8) 0.074(9) -0.032(7) 0.041(7) 0.004(6)
N93 0.039(6) 0.081(7) 0.042(6) -0.013(5) 0.025(5) -0.004(5)
C98 0.054(8) 0.084(8) 0.042(7) -0.011(6) 0.027(6) 0.008(7)
C99 0.063(9) 0.079(9) 0.104(11) -0.003(8) 0.049(8) 0.017(7)
C100 0.117(12) 0.090(10) 0.118(12) -0.018(9) 0.078(10) 0.028(9)
C101 0.099(11) 0.083(10) 0.063(9) -0.001(8) 0.039(8) 0.013(8)
C102 0.073(9) 0.081(9) 0.059(9) 0.004(7) 0.027(7) 0.007(7)
C103 0.066(9) 0.100(9) 0.050(8) 0.009(7) 0.031(7) 0.013(8)
O91 0.106(9) 0.088(9) 0.116(10) 0.015(7) 0.063(8) 0.009(7)
C104 0.168(17) 0.118(14) 0.159(16) 0.032(12) 0.090(13) 0.036(12)
C106 0.054(8) 0.087(8) 0.053(8) -0.014(6) 0.043(7) -0.032(6)
N94 0.047(6) 0.077(7) 0.055(6) -0.002(5) 0.035(6) -0.029(5)
C108 0.079(9) 0.072(8) 0.056(8) 0.000(7) 0.040(7) -0.031(6)
C109 0.069(10) 0.097(10) 0.172(15) 0.017(10) 0.059(10) -0.007(8)
C110 0.115(13) 0.115(12) 0.257(19) 0.047(13) 0.109(12) 0.009(10)
C111 0.107(12) 0.106(12) 0.215(18) 0.038(12) 0.084(12) -0.006(9)
C112 0.145(13) 0.084(9) 0.108(12) 0.045(9) 0.077(10) -0.012(9)
C113 0.120(11) 0.089(9) 0.085(10) 0.018(8) 0.072(9) -0.016(8)
O92 0.197(18) 0.072(10) 0.41(3) 0.064(13) 0.129(18) -0.035(11)
C114 0.32(3) 0.30(3) 0.34(3) 0.026(18) 0.20(2) -0.020(18)
Ag5 0.0844(8) 0.0667(8) 0.0650(8) -0.0013(6) 0.0354(7) 0.0037(6)
Ag6 0.0859(9) 0.0770(8) 0.0569(7) 0.0059(6) 0.0328(7) -0.0025(6)
Ag7 0.0741(9) 0.1079(11) 0.0792(9) 0.0137(8) 0.0339(8) -0.0017(7)
Ag8 0.0681(8) 0.0796(9) 0.0618(8) 0.0062(6) 0.0163(6) 0.0049(6)
N121 0.057(6) 0.073(7) 0.049(6) 0.010(5) 0.037(5) 0.005(5)
N122 0.074(7) 0.061(6) 0.071(7) 0.008(5) 0.049(6) 0.013(6)
C122 0.046(8) 0.081(8) 0.065(8) 0.007(6) 0.036(7) 0.002(6)
C123 0.066(9) 0.091(9) 0.059(8) 0.011(7) 0.037(7) 0.014(8)
C124 0.057(8) 0.098(9) 0.056(8) 0.003(7) 0.034(7) 0.005(7)
C125 0.059(8) 0.086(8) 0.063(8) -0.005(6) 0.049(7) -0.010(7)
C126 0.059(8) 0.093(8) 0.069(9) -0.006(7) 0.053(7) 0.001(7)
N123 0.061(7) 0.083(7) 0.091(8) -0.012(6) 0.062(7) -0.004(6)
C128 0.069(8) 0.081(8) 0.084(9) -0.012(6) 0.067(7) -0.007(6)
C129 0.078(9) 0.073(8) 0.083(9) -0.034(7) 0.052(7) -0.024(7)
C130 0.126(13) 0.093(10) 0.092(10) -0.010(8) 0.069(9) -0.015(9)
C131 0.088(10) 0.091(10) 0.124(11) -0.010(8) 0.081(9) -0.005(8)
C132 0.067(9) 0.098(9) 0.103(9) 0.001(8) 0.065(8) 0.004(7)
C133 0.076(9) 0.077(8) 0.089(9) -0.010(7) 0.066(7) -0.005(7)
O121 0.187(14) 0.081(9) 0.169(14) -0.001(9) 0.133(12) 0.013(9)
C134 0.154(15) 0.100(13) 0.202(18) -0.007(12) 0.114(13) 0.003(12)
C136 0.050(8) 0.068(7) 0.063(8) 0.018(6) 0.041(7) -0.006(6)
N124 0.042(6) 0.057(6) 0.082(8) 0.008(5) 0.036(6) -0.002(5)
C138 0.058(8) 0.056(7) 0.097(9) 0.006(6) 0.045(7) -0.004(6)
C139 0.106(11) 0.073(9) 0.111(11) 0.014(8) 0.058(9) 0.007(8)
C140 0.120(13) 0.066(9) 0.121(11) 0.008(8) 0.062(9) 0.013(9)
C141 0.118(12) 0.079(10) 0.137(12) -0.015(9) 0.083(10) -0.015(8)
C142 0.128(14) 0.107(11) 0.124(12) -0.007(9) 0.064(10) 0.005(10)
C143 0.124(12) 0.104(10) 0.099(9) -0.010(8) 0.072(9) -0.012(9)
O122 0.257(18) 0.102(10) 0.151(12) 0.011(9) 0.134(13) 0.020(11)
C144 0.24(2) 0.174(18) 0.23(2) 0.041(15) 0.149(15) 0.019(15)
N151 0.057(7) 0.085(7) 0.064(7) 0.000(6) 0.047(6) 0.002(6)
N152 0.050(7) 0.085(7) 0.065(7) 0.011(6) 0.033(6) 0.007(6)
C153 0.073(9) 0.102(9) 0.063(8) 0.014(7) 0.047(7) 0.003(8)
C155 0.056(8) 0.092(8) 0.067(8) -0.002(6) 0.050(7) -0.005(7)
C156 0.076(9) 0.100(9) 0.098(10) -0.007(7) 0.074(8) -0.002(7)
N153 0.076(8) 0.090(8) 0.100(9) 0.013(7) 0.067(7) 0.001(6)
C158 0.071(9) 0.107(10) 0.122(11) 0.011(8) 0.070(8) 0.003(8)
C159 0.160(15) 0.122(11) 0.143(12) -0.005(9) 0.104(11) -0.010(11)
C160 0.199(18) 0.113(12) 0.211(14) 0.003(12) 0.126(13) -0.006(12)
C161 0.163(17) 0.154(15) 0.222(16) 0.000(11) 0.119(13) 0.034(13)
C162 0.145(15) 0.139(13) 0.172(13) 0.039(10) 0.105(12) 0.023(11)
C163 0.117(12) 0.129(11) 0.118(10) 0.029(9) 0.089(9) 0.012(9)
N154 0.032(6) 0.068(7) 0.068(7) 0.019(5) 0.022(5) 0.007(5)
C168 0.064(9) 0.077(8) 0.082(9) 0.011(6) 0.051(7) -0.005(7)
C169 0.086(10) 0.099(10) 0.089(9) 0.033(8) 0.047(8) 0.029(9)
C170 0.097(11) 0.095(10) 0.092(9) 0.029(8) 0.054(9) 0.019(9)
C171 0.058(9) 0.065(9) 0.117(11) 0.021(7) 0.043(8) 0.008(7)
C172 0.064(9) 0.057(8) 0.101(9) 0.021(7) 0.050(8) -0.001(7)
C173 0.063(9) 0.077(8) 0.100(9) 0.019(7) 0.054(8) 0.012(7)
O152 0.094(9) 0.091(9) 0.141(12) 0.022(8) 0.061(9) 0.019(7)
C174 0.129(14) 0.103(13) 0.154(15) 0.025(11) 0.096(12) 0.010(11)
N181 0.079(7) 0.055(7) 0.084(8) -0.030(6) 0.042(7) 0.005(6)
N182 0.076(7) 0.052(7) 0.100(8) -0.020(6) 0.046(6) 0.016(6)
C182 0.090(9) 0.058(8) 0.082(9) -0.014(8) 0.039(7) 0.017(8)
C183 0.084(9) 0.099(11) 0.104(10) -0.011(9) 0.046(8) 0.028(9)
C184 0.091(9) 0.064(9) 0.087(9) -0.003(7) 0.044(7) 0.011(8)
C185 0.067(8) 0.076(9) 0.089(9) -0.013(8) 0.039(7) 0.025(7)
C186 0.082(8) 0.074(9) 0.063(9) -0.017(7) 0.033(7) -0.001(8)
N183 0.065(6) 0.046(6) 0.090(8) -0.001(6) 0.042(6) 0.012(5)
C188 0.078(7) 0.045(7) 0.048(7) 0.002(6) 0.030(6) -0.001(6)
C189 0.070(8) 0.067(8) 0.045(7) -0.018(6) 0.027(6) -0.007(7)
C190 0.085(9) 0.042(7) 0.050(7) -0.021(6) 0.032(7) -0.025(6)
C191 0.060(8) 0.068(8) 0.050(8) 0.003(6) 0.029(6) -0.001(6)
C192 0.065(8) 0.058(8) 0.051(7) -0.005(6) 0.026(6) -0.011(6)
C193 0.063(7) 0.075(9) 0.058(8) -0.013(7) 0.036(6) -0.012(7)
O181 0.077(7) 0.117(8) 0.054(6) 0.000(5) 0.042(6) -0.018(6)
C194 0.094(11) 0.129(13) 0.059(9) 0.008(8) 0.043(8) 0.002(9)
C196 0.054(8) 0.069(9) 0.095(11) -0.016(8) 0.032(8) 0.010(7)
N184 0.071(7) 0.062(8) 0.085(9) 0.000(6) 0.040(7) 0.005(6)
C198 0.077(8) 0.076(10) 0.080(9) 0.013(8) 0.037(7) 0.030(8)
C199 0.069(8) 0.081(10) 0.094(10) -0.014(8) 0.034(7) -0.011(8)
C200 0.081(9) 0.090(11) 0.099(10) 0.008(9) 0.043(8) 0.008(8)
C201 0.089(10) 0.104(12) 0.125(12) 0.030(10) 0.064(9) 0.008(9)
C202 0.125(12) 0.254(19) 0.108(12) -0.007(13) 0.071(9) 0.017(13)
C203 0.104(11) 0.186(16) 0.087(10) 0.010(11) 0.054(9) 0.030(11)
O182 0.084(9) 0.244(16) 0.107(10) 0.039(10) 0.062(8) 0.041(10)
C204 0.084(11) 0.152(14) 0.129(13) 0.039(11) 0.066(10) 0.023(10)
N211 0.109(9) 0.069(8) 0.082(8) -0.013(7) 0.055(7) 0.018(7)
N212 0.079(7) 0.054(7) 0.057(7) -0.001(5) 0.024(6) 0.022(6)
C212 0.083(8) 0.062(8) 0.051(8) -0.008(7) 0.017(7) 0.013(8)
C213 0.092(10) 0.103(11) 0.049(7) -0.004(8) 0.019(7) 0.028(9)
C214 0.112(10) 0.098(11) 0.066(8) 0.004(8) 0.031(7) 0.039(9)
C215 0.097(9) 0.077(10) 0.074(9) -0.009(8) 0.038(8) 0.030(8)
C216 0.104(9) 0.063(9) 0.079(10) -0.019(8) 0.049(8) 0.011(8)
N213 0.093(7) 0.047(6) 0.054(7) 0.000(5) 0.042(6) 0.008(6)
C218 0.098(8) 0.045(8) 0.076(9) -0.017(7) 0.044(7) -0.010(7)
C219 0.111(10) 0.094(11) 0.068(8) 0.000(8) 0.056(8) 0.002(9)
C220 0.103(10) 0.064(9) 0.068(8) -0.001(7) 0.050(8) -0.003(8)
C221 0.107(10) 0.080(10) 0.083(9) -0.005(8) 0.066(8) -0.006(8)
O211 0.106(9) 0.135(10) 0.062(7) -0.011(6) 0.056(7) 0.000(7)
C222 0.095(10) 0.122(12) 0.082(9) -0.023(9) 0.048(8) 0.015(9)
C223 0.110(10) 0.079(9) 0.068(8) 0.003(7) 0.052(7) 0.025(8)
O212 0.062(7) 0.145(11) 0.086(8) 0.038(7) 0.037(7) 0.017(7)
C224 0.119(13) 0.112(13) 0.123(14) -0.008(10) 0.077(11) -0.004(10)
C226 0.063(8) 0.068(9) 0.075(9) 0.006(8) 0.024(7) 0.023(7)
N214 0.082(8) 0.047(7) 0.070(8) -0.001(6) 0.029(7) 0.009(6)
C228 0.067(8) 0.041(7) 0.074(9) 0.010(7) 0.027(7) 0.002(7)
C229 0.068(8) 0.046(7) 0.063(8) 0.005(6) 0.017(6) -0.007(7)
C230 0.080(9) 0.053(8) 0.074(9) 0.011(7) 0.029(8) 0.001(7)
C231 0.055(8) 0.076(10) 0.089(10) 0.015(8) 0.029(8) -0.002(7)
C232 0.074(9) 0.100(11) 0.079(9) 0.023(8) 0.034(7) 0.000(8)
C233 0.041(7) 0.064(8) 0.066(8) 0.014(7) 0.015(6) 0.003(6)
C234 0.072(11) 0.160(14) 0.118(13) 0.020(11) 0.059(10) 0.003(10)
B1 0.090(13) 0.131(15) 0.121(15) -0.029(12) 0.066(12) 0.013(12)
F11 0.071(6) 0.104(7) 0.153(9) 0.041(6) 0.079(6) 0.019(5)
F12 0.088(6) 0.153(9) 0.117(8) -0.014(6) 0.078(6) 0.015(6)
F13 0.132(8) 0.118(8) 0.168(10) -0.003(7) 0.120(8) -0.031(7)
F14 0.099(8) 0.216(13) 0.086(7) -0.026(7) 0.011(6) 0.086(8)
B2 0.092(12) 0.085(12) 0.096(12) 0.027(9) 0.072(10) 0.012(10)
F21 0.114(7) 0.102(7) 0.121(8) -0.001(6) 0.087(7) 0.000(6)
F22 0.108(7) 0.114(7) 0.124(8) -0.003(6) 0.087(7) -0.013(6)
F23 0.100(7) 0.145(8) 0.150(10) 0.051(7) 0.088(7) 0.004(6)
F24 0.128(8) 0.097(7) 0.160(9) 0.029(6) 0.118(8) 0.008(6)
B3 0.089(12) 0.109(14) 0.089(13) 0.030(11) 0.062(10) 0.002(10)
F31 0.089(7) 0.106(7) 0.091(7) -0.001(5) 0.026(6) 0.028(6)
F32 0.139(9) 0.102(7) 0.119(8) -0.002(6) 0.073(7) 0.000(7)
F33 0.176(12) 0.155(11) 0.080(8) 0.003(7) 0.029(8) -0.037(9)
F34 0.259(15) 0.209(14) 0.305(18) 0.124(13) 0.250(15) 0.104(12)
B4 0.062(11) 0.098(13) 0.065(11) -0.012(10) 0.024(9) 0.015(9)
F41 0.119(8) 0.136(9) 0.109(8) 0.011(6) 0.082(7) -0.006(6)
F42 0.141(9) 0.118(9) 0.168(11) -0.014(8) 0.107(9) -0.017(7)
F43 0.094(7) 0.185(11) 0.129(9) 0.053(8) 0.075(7) 0.019(7)
F44 0.088(7) 0.179(11) 0.098(8) -0.006(7) 0.030(6) 0.034(7)
B5 0.093(13) 0.129(15) 0.092(14) -0.035(11) 0.058(11) -0.004(12)
F51 0.088(7) 0.197(11) 0.089(7) -0.011(7) 0.051(6) -0.002(7)
F52 0.093(8) 0.205(12) 0.134(9) 0.025(8) 0.085(7) 0.026(8)
F53 0.087(7) 0.188(11) 0.098(8) -0.010(8) 0.052(7) -0.003(7)
F54 0.108(8) 0.148(10) 0.099(8) -0.014(7) 0.057(7) 0.015(7)
B6 0.16(2) 0.17(2) 0.127(18) 0.014(15) 0.096(15) -0.021(15)
F61 0.108(8) 0.214(12) 0.077(7) -0.020(7) 0.057(6) -0.051(8)
F62 0.106(9) 0.228(14) 0.109(9) -0.014(8) 0.068(7) 0.000(9)
F63 0.188(13) 0.195(13) 0.132(11) -0.002(10) 0.099(10) -0.010(11)
F64 0.172(12) 0.189(13) 0.127(10) 0.030(9) 0.084(9) -0.053(10)
B7 0.24(2) 0.19(2) 0.21(2) -0.068(16) 0.143(18) 0.040(17)
F71 0.167(14) 0.241(16) 0.258(19) -0.033(14) 0.104(13) 0.047(12)
F72 0.134(11) 0.295(19) 0.143(12) -0.037(12) 0.049(9) 0.008(12)
F73 0.43(3) 0.35(3) 0.31(2) -0.08(2) 0.28(2) -0.07(2)
F74 0.46(3) 0.52(4) 0.40(3) -0.09(3) 0.30(3) -0.01(3)
C241 0.101(12) 0.201(13) 0.099(11) 0.044(9) 0.066(10) 0.047(11)
C242 0.146(15) 0.241(15) 0.148(12) 0.026(12) 0.123(12) 0.029(13)
C243 0.127(14) 0.254(16) 0.146(13) -0.010(11) 0.111(12) 0.019(13)
C244 0.187(18) 0.236(15) 0.174(14) -0.032(11) 0.130(13) -0.026(14)
C245 0.116(13) 0.177(12) 0.138(12) -0.029(11) 0.088(11) -0.006(12)
C246 0.088(10) 0.131(11) 0.112(11) 0.004(8) 0.076(9) -0.003(9)
C251 0.143(15) 0.173(14) 0.123(12) -0.014(10) 0.090(11) -0.032(12)
C252 0.120(14) 0.204(14) 0.122(12) 0.009(10) 0.090(10) -0.031(11)
C253 0.141(14) 0.253(15) 0.153(13) 0.025(12) 0.125(11) 0.009(13)
C254 0.153(15) 0.265(16) 0.122(12) -0.021(11) 0.120(11) -0.017(13)
C255 0.146(15) 0.231(14) 0.137(13) -0.049(11) 0.116(11) -0.033(12)
C256 0.126(13) 0.202(13) 0.119(11) -0.017(11) 0.100(10) -0.031(11)
C261 0.189(15) 0.205(16) 0.195(18) -0.002(13) 0.134(14) -0.009(13)
C262 0.176(15) 0.208(18) 0.208(19) -0.008(14) 0.123(14) -0.011(11)
C263 0.161(14) 0.199(16) 0.190(18) -0.020(13) 0.104(13) -0.008(12)
C264 0.177(15) 0.187(15) 0.204(18) -0.031(13) 0.130(14) -0.010(12)
C265 0.178(14) 0.170(16) 0.169(17) -0.016(13) 0.111(13) -0.009(11)
C266 0.171(14) 0.181(15) 0.195(18) -0.020(13) 0.114(13) -0.018(12)
C154 0.069(9) 0.093(9) 0.062(8) -0.002(7) 0.051(7) -0.009(7)
O61 0.259(18) 0.074(9) 0.165(13) 0.012(8) 0.149(13) 0.038(10)
C73 0.088(9) 0.065(8) 0.087(9) -0.006(7) 0.060(8) 0.016(7)
C71 0.149(14) 0.078(10) 0.093(11) 0.006(9) 0.067(10) 0.029(9)
O151 0.32(3) 0.23(2) 0.36(3) 0.04(2) 0.25(2) 0.07(2)
C72 0.118(12) 0.089(10) 0.111(12) 0.017(9) 0.071(10) 0.016(9)
C74 0.189(17) 0.142(16) 0.146(15) 0.012(12) 0.122(13) 0.021(12)
C152 0.060(8) 0.084(8) 0.068(8) 0.011(6) 0.045(7) 0.003(7)
C69 0.072(9) 0.095(9) 0.070(9) 0.005(8) 0.038(8) 0.034(8)
C70 0.147(14) 0.093(10) 0.130(14) 0.001(10) 0.085(11) 0.042(10)
C166 0.049(8) 0.085(8) 0.077(9) 0.019(6) 0.046(7) -0.013(7)
C164 0.40(4) 0.37(4) 0.42(4) 0.022(19) 0.26(3) -0.017(19)

loop_
_atom_type_symbol
_atom_type_description
_atom_type_scat_dispersion_real
_atom_type_scat_dispersion_imag
_atom_type_scat_source
C C 0.0033 0.0016 'International Tables Vol C Tables 4.2.6.8 and 6.1.1.4'
H H 0.0000 0.0000 'International Tables Vol C Tables 4.2.6.8 and 6.1.1.4'
B B 0.0013 0.0007 'International Tables Vol C Tables 4.2.6.8 and 6.1.1.4'
N N 0.0061 0.0033 'International Tables Vol C Tables 4.2.6.8 and 6.1.1.4'
O O 0.0106 0.0060 'International Tables Vol C Tables 4.2.6.8 and 6.1.1.4'
F F 0.0171 0.0103 'International Tables Vol C Tables 4.2.6.8 and 6.1.1.4'
Ag Ag -0.8971 1.1015 'International Tables Vol C Tables 4.2.6.8 and 6.1.1.4'

loop_
_geom_angle_atom_site_label_1
_geom_angle_atom_site_label_2
_geom_angle_atom_site_label_3
_geom_angle
_geom_angle_site_symmetry_1
_geom_angle_site_symmetry_3
_geom_angle_publ_flag
N1 Ag1 N63 135.0(4) . . y
N1 Ag1 N3 71.7(4) . . y
N63 Ag1 N3 126.4(4) . . y
N1 Ag1 N61 122.4(4) . . y
N63 Ag1 N61 69.8(4) . . y
N3 Ag1 N61 144.1(4) . . y
N2 Ag2 N93 129.9(4) . . y
N2 Ag2 N91 133.0(4) . . y
N93 Ag2 N91 72.0(4) . . y
N2 Ag2 N4 72.3(4) . . y
N93 Ag2 N4 142.2(4) . . y
N91 Ag2 N4 118.0(4) . . y
N62 Ag3 N31 131.6(4) . . y
N62 Ag3 N33 120.1(4) . . y
N31 Ag3 N33 72.3(4) . . y
N62 Ag3 N64 71.9(4) . . y
N31 Ag3 N64 127.4(4) . . y
N33 Ag3 N64 144.5(4) . . y
N92 Ag4 N32 124.7(4) . . y
N92 Ag4 N34 144.3(4) . . y
N32 Ag4 N34 73.7(4) . . y
N92 Ag4 N94 71.5(4) . . y
N32 Ag4 N94 131.8(4) . . y
N34 Ag4 N94 121.8(4) . . y
C5 N1 N2 122.1(10) . . ?
C5 N1 Ag1 115.5(9) . . ?
N2 N1 Ag1 122.4(8) . . ?
N1 N2 C2 115.4(11) . . ?
N1 N2 Ag2 126.9(8) . . ?
C2 N2 Ag2 117.6(9) . . ?
C3 C2 N2 122.1(13) . . ?
C3 C2 C16 123.9(13) . . ?
N2 C2 C16 113.8(13) . . ?
C2 C3 C4 121.8(14) . . ?
C2 C3 H3 119.1 . . ?
C4 C3 H3 119.1 . . ?
C5 C4 C3 115.1(15) . . ?
C5 C4 H4 122.4 . . ?
C3 C4 H4 122.4 . . ?
N1 C5 C4 122.9(14) . . ?
N1 C5 C6 116.7(12) . . ?
C4 C5 C6 120.3(14) . . ?
N3 C6 C5 121.8(14) . . ?
N3 C6 H6 119.1 . . ?
C5 C6 H6 119.1 . . ?
C6 N3 C8 121.1(12) . . ?
C6 N3 Ag1 114.1(10) . . ?
C8 N3 Ag1 124.7(8) . . ?
C13 C8 C9 119.3(13) . . ?
C13 C8 N3 116.6(12) . . ?
C9 C8 N3 124.1(12) . . ?
C8 C9 C10 121.5(15) . . ?
C8 C9 H9 119.3 . . ?
C10 C9 H9 119.3 . . ?
C11 C10 C9 118.7(15) . . ?
C11 C10 H10 120.6 . . ?
C9 C10 H10 120.6 . . ?
C10 C11 C12 119.5(14) . . ?
C10 C11 O1 113.3(14) . . ?
C12 C11 O1 127.2(14) . . ?
C11 C12 C13 121.7(15) . . ?
C11 C12 H12 119.2 . . ?
C13 C12 H12 119.2 . . ?
C8 C13 C12 119.3(14) . . ?
C8 C13 H13 120.4 . . ?
C12 C13 H13 120.4 . . ?
C14 O1 C11 114.5(16) . . ?
O1 C14 H14A 109.5 . . ?
O1 C14 H14B 109.5 . . ?
H14A C14 H14B 109.5 . . ?
O1 C14 H14C 109.5 . . ?
H14A C14 H14C 109.5 . . ?
H14B C14 H14C 109.5 . . ?
N4 C16 C2 121.1(12) . . ?
N4 C16 H16 119.5 . . ?
C2 C16 H16 119.5 . . ?
C16 N4 C18 122.1(11) . . ?
C16 N4 Ag2 115.0(9) . . ?
C18 N4 Ag2 122.7(8) . . ?
C19 C18 C23 119.5(13) . . ?
C19 C18 N4 123.1(12) . . ?
C23 C18 N4 117.2(11) . . ?
C18 C19 C20 119.0(13) . . ?
C18 C19 H19 120.5 . . ?
C20 C19 H19 120.5 . . ?
C21 C20 C19 122.6(13) . . ?
C21 C20 H20 118.7 . . ?
C19 C20 H20 118.7 . . ?
C20 C21 O2 127.5(12) . . ?
C20 C21 C22 118.0(13) . . ?
O2 C21 C22 114.5(13) . . ?
C23 C22 C21 121.0(14) . . ?
C23 C22 H22 119.5 . . ?
C21 C22 H22 119.5 . . ?
C22 C23 C18 119.8(13) . . ?
C22 C23 H23 120.1 . . ?
C18 C23 H23 120.1 . . ?
C21 O2 C24 114.1(11) . . ?
O2 C24 H24A 109.5 . . ?
O2 C24 H24B 109.5 . . ?
H24A C24 H24B 109.5 . . ?
O2 C24 H24C 109.5 . . ?
H24A C24 H24C 109.5 . . ?
H24B C24 H24C 109.5 . . ?
N32 N31 C35 121.5(12) . . ?
N32 N31 Ag3 122.9(8) . . ?
C35 N31 Ag3 114.1(9) . . ?
N31 N32 C32 118.0(11) . . ?
N31 N32 Ag4 126.7(9) . . ?
C32 N32 Ag4 115.0(9) . . ?
N32 C32 C33 122.0(13) . . ?
N32 C32 C46 116.7(13) . . ?
C33 C32 C46 121.2(13) . . ?
C34 C33 C32 119.3(14) . . ?
C34 C33 H33 120.4 . . ?
C32 C33 H33 120.4 . . ?
C33 C34 C35 116.4(16) . . ?
C33 C34 H34 121.8 . . ?
C35 C34 H34 121.8 . . ?
N31 C35 C34 122.5(15) . . ?
N31 C35 C36 117.4(13) . . ?
C34 C35 C36 120.0(14) . . ?
N33 C36 C35 121.7(13) . . ?
N33 C36 H36 119.2 . . ?
C35 C36 H36 119.2 . . ?
C36 N33 C38 123.3(12) . . ?
C36 N33 Ag3 113.8(10) . . ?
C38 N33 Ag3 122.9(9) . . ?
C39 C38 C43 120.2(12) . . ?
C39 C38 N33 122.5(11) . . ?
C43 C38 N33 117.3(11) . . ?
C38 C39 C40 118.6(11) . . ?
C38 C39 H39 120.7 . . ?
C40 C39 H39 120.7 . . ?
C41 C40 C39 119.8(12) . . ?
C41 C40 H40 120.1 . . ?
C39 C40 H40 120.1 . . ?
C40 C41 O31 123.1(12) . . ?
C40 C41 C42 120.8(12) . . ?
O31 C41 C42 116.1(13) . . ?
C43 C42 C41 120.7(13) . . ?
C43 C42 H42 119.7 . . ?
C41 C42 H42 119.7 . . ?
C42 C43 C38 119.8(12) . . ?
C42 C43 H43 120.1 . . ?
C38 C43 H43 120.1 . . ?
C44 O31 C41 115.6(11) . . ?
O31 C44 H44A 109.5 . . ?
O31 C44 H44B 109.5 . . ?
H44A C44 H44B 109.5 . . ?
O31 C44 H44C 109.5 . . ?
H44A C44 H44C 109.5 . . ?
H44B C44 H44C 109.5 . . ?
N34 C46 C32 117.9(13) . . ?
N34 C46 H46 121.1 . . ?
C32 C46 H46 121.1 . . ?
C46 N34 C48 119.0(11) . . ?
C46 N34 Ag4 116.2(10) . . ?
C48 N34 Ag4 124.6(9) . . ?
C53 C48 C49 119.1(14) . . ?
C53 C48 N34 117.1(13) . . ?
C49 C48 N34 123.7(13) . . ?
C48 C49 C50 120.8(14) . . ?
C48 C49 H49 119.6 . . ?
C50 C49 H49 119.6 . . ?
C51 C50 C49 119.2(15) . . ?
C51 C50 H50 120.4 . . ?
C49 C50 H50 120.4 . . ?
C50 C51 C52 122.3(15) . . ?
C50 C51 O32 110.9(14) . . ?
C52 C51 O32 126.8(14) . . ?
C51 C52 C53 116.4(16) . . ?
C51 C52 H52 121.8 . . ?
C53 C52 H52 121.8 . . ?
C48 C53 C52 122.1(16) . . ?
C48 C53 H53 118.9 . . ?
C52 C53 H53 118.9 . . ?
C54 O32 C51 115.3(15) . . ?
O32 C54 H54A 109.5 . . ?
O32 C54 H54B 109.5 . . ?
H54A C54 H54B 109.5 . . ?
O32 C54 H54C 109.5 . . ?
H54A C54 H54C 109.5 . . ?
H54B C54 H54C 109.5 . . ?
C65 N61 N62 122.6(11) . . ?
C65 N61 Ag1 116.6(9) . . ?
N62 N61 Ag1 120.8(8) . . ?
C62 N62 N61 119.2(11) . . ?
C62 N62 Ag3 114.1(9) . . ?
N61 N62 Ag3 126.7(8) . . ?
N62 C62 C63 118.4(14) . . ?
N62 C62 C76 117.7(13) . . ?
C63 C62 C76 123.9(14) . . ?
C64 C63 C62 119.4(14) . . ?
C64 C63 H63 120.3 . . ?
C62 C63 H63 120.3 . . ?
C65 C64 C63 119.3(16) . . ?
C65 C64 H64 120.3 . . ?
C63 C64 H64 120.3 . . ?
C64 C65 N61 121.0(14) . . ?
C64 C65 C66 124.6(14) . . ?
N61 C65 C66 114.3(11) . . ?
N63 C66 C65 122.0(11) . . ?
N63 C66 H66 119.0 . . ?
C65 C66 H66 119.0 . . ?
C66 N63 C68 122.7(10) . . ?
C66 N63 Ag1 117.3(9) . . ?
C68 N63 Ag1 120.0(8) . . ?
C73 C68 C69 117.4(14) . . ?
C73 C68 N63 119.6(11) . . ?
C69 C68 N63 123.0(13) . . ?
N64 C76 C62 121.6(14) . . ?
N64 C76 H76 119.2 . . ?
C62 C76 H76 119.2 . . ?
C76 N64 C78 123.9(12) . . ?
C76 N64 Ag3 114.7(10) . . ?
C78 N64 Ag3 121.4(9) . . ?
C83 C78 C79 121.3(14) . . ?
C83 C78 N64 122.3(14) . . ?
C79 C78 N64 116.4(12) . . ?
C78 C79 C80 119.3(15) . . ?
C78 C79 H79 120.3 . . ?
C80 C79 H79 120.3 . . ?
C81 C80 C79 119.9(16) . . ?
C81 C80 H80 120.0 . . ?
C79 C80 H80 120.0 . . ?
C80 C81 O62 116.4(15) . . ?
C80 C81 C82 119.7(14) . . ?
O62 C81 C82 123.9(15) . . ?
C81 C82 C83 121.2(16) . . ?
C81 C82 H82 119.4 . . ?
C83 C82 H82 119.4 . . ?
C78 C83 C82 118.6(16) . . ?
C78 C83 H83 120.7 . . ?
C82 C83 H83 120.7 . . ?
C81 O62 C84 113.8(16) . . ?
O62 C84 H84A 109.5 . . ?
O62 C84 H84B 109.5 . . ?
H84A C84 H84B 109.5 . . ?
O62 C84 H84C 109.5 . . ?
H84A C84 H84C 109.5 . . ?
H84B C84 H84C 109.5 . . ?
C95 N91 N92 119.0(11) . . ?
C95 N91 Ag2 117.2(9) . . ?
N92 N91 Ag2 123.7(7) . . ?
N91 N92 C92 119.7(11) . . ?
N91 N92 Ag4 123.5(8) . . ?
C92 N92 Ag4 116.8(10) . . ?
C93 C92 N92 123.2(16) . . ?
C93 C92 C106 120.8(15) . . ?
N92 C92 C106 115.9(13) . . ?
C92 C93 C94 117.3(15) . . ?
C92 C93 H93 121.4 . . ?
C94 C93 H93 121.4 . . ?
C95 C94 C93 115.2(15) . . ?
C95 C94 H94 122.4 . . ?
C93 C94 H94 122.4 . . ?
N91 C95 C94 125.6(14) . . ?
N91 C95 C96 115.0(12) . . ?
C94 C95 C96 119.4(14) . . ?
N93 C96 C95 121.1(12) . . ?
N93 C96 H96 119.5 . . ?
C95 C96 H96 119.5 . . ?
C96 N93 C98 121.0(11) . . ?
C96 N93 Ag2 114.7(10) . . ?
C98 N93 Ag2 124.3(8) . . ?
C99 C98 C103 116.9(15) . . ?
C99 C98 N93 125.3(13) . . ?
C103 C98 N93 117.7(12) . . ?
C100 C99 C98 118.6(16) . . ?
C100 C99 H99 120.7 . . ?
C98 C99 H99 120.7 . . ?
C99 C100 C101 123.9(16) . . ?
C99 C100 H100 118.1 . . ?
C101 C100 H100 118.1 . . ?
C100 C101 C102 119.4(15) . . ?
C100 C101 O91 117.9(15) . . ?
C102 C101 O91 122.7(14) . . ?
C101 C102 C103 117.6(16) . . ?
C101 C102 H102 121.2 . . ?
C103 C102 H102 121.2 . . ?
C102 C103 C98 123.6(15) . . ?
C102 C103 H103 118.2 . . ?
C98 C103 H103 118.2 . . ?
C101 O91 C104 113.2(13) . . ?
O91 C104 H90A 109.5 . . ?
O91 C104 H90B 109.5 . . ?
H90A C104 H90B 109.5 . . ?
O91 C104 H90C 109.5 . . ?
H90A C104 H90C 109.5 . . ?
H90B C104 H90C 109.5 . . ?
N94 C106 C92 119.5(12) . . ?
N94 C106 H106 120.2 . . ?
C92 C106 H106 120.2 . . ?
C106 N94 C108 121.8(11) . . ?
C106 N94 Ag4 116.2(9) . . ?
C108 N94 Ag4 121.9(9) . . ?
C113 C108 C109 117.0(16) . . ?
C113 C108 N94 128.4(15) . . ?
C109 C108 N94 114.4(12) . . ?
C110 C109 C108 118.4(17) . . ?
C110 C109 H109 120.8 . . ?
C108 C109 H109 120.8 . . ?
C111 C110 C109 124(2) . . ?
C111 C110 H110 117.9 . . ?
C109 C110 H110 117.9 . . ?
C110 C111 C112 116.2(18) . . ?
C110 C111 O92 125.0(18) . . ?
C112 C111 O92 118.8(19) . . ?
C113 C112 C111 121.9(17) . . ?
C113 C112 H112 119.1 . . ?
C111 C112 H112 119.1 . . ?
C112 C113 C108 122.3(17) . . ?
C112 C113 H113 118.9 . . ?
C108 C113 H113 118.9 . . ?
C114 O92 C111 115.6(17) . . ?
O92 C114 H91A 109.5 . . ?
O92 C114 H91B 109.5 . . ?
H91A C114 H91B 109.5 . . ?
O92 C114 H91C 109.5 . . ?
H91A C114 H91C 109.5 . . ?
H91B C114 H91C 109.5 . . ?
N123 Ag5 N181 131.0(4) . . y
N123 Ag5 N183 139.6(4) . . y
N181 Ag5 N183 72.9(5) . . y
N123 Ag5 N121 71.3(4) . . y
N181 Ag5 N121 138.9(4) . . y
N183 Ag5 N121 114.2(4) . . y
N122 Ag6 N211 120.7(5) . . y
N122 Ag6 N213 145.1(5) . . y
N211 Ag6 N213 73.2(5) . . y
N122 Ag6 N124 72.0(4) . . y
N211 Ag6 N124 140.7(5) . . y
N213 Ag6 N124 119.4(4) . . y
N153 Ag7 N151 72.3(5) . . y
N153 Ag7 N184 124.4(5) . . y
N151 Ag7 N184 143.0(5) . . y
N153 Ag7 N182 144.3(5) . . y
N151 Ag7 N182 113.0(4) . . y
N184 Ag7 N182 73.9(5) . . y
N154 Ag8 N214 141.7(5) . . y
N154 Ag8 N212 124.5(4) . . y
N214 Ag8 N212 73.1(5) . . y
N154 Ag8 N152 71.8(4) . . y
N214 Ag8 N152 118.2(4) . . y
N212 Ag8 N152 140.9(5) . . y
N122 N121 C125 123.6(12) . . ?
N122 N121 Ag5 123.4(8) . . ?
C125 N121 Ag5 113.0(10) . . ?
C122 N122 N121 119.4(12) . . ?
C122 N122 Ag6 116.6(10) . . ?
N121 N122 Ag6 124.0(9) . . ?
N122 C122 C123 120.7(14) . . ?
N122 C122 C136 118.9(13) . . ?
C123 C122 C136 120.4(14) . . ?
C124 C123 C122 119.1(14) . . ?
C124 C123 H123 120.4 . . ?
C122 C123 H123 120.4 . . ?
C123 C124 C125 119.1(15) . . ?
C123 C124 H124 120.5 . . ?
C125 C124 H124 120.5 . . ?
N121 C125 C126 118.1(14) . . ?
N121 C125 C124 118.0(15) . . ?
C126 C125 C124 123.5(15) . . ?
N123 C126 C125 123.1(15) . . ?
N123 C126 H126 118.4 . . ?
C125 C126 H126 118.4 . . ?
C126 N123 C128 123.2(13) . . ?
C126 N123 Ag5 114.2(10) . . ?
C128 N123 Ag5 122.0(9) . . ?
C133 C128 C129 118.2(14) . . ?
C133 C128 N123 117.7(12) . . ?
C129 C128 N123 124.1(11) . . ?
C130 C129 C128 117.6(13) . . ?
C130 C129 H129 121.2 . . ?
C128 C129 H129 121.2 . . ?
C131 C130 C129 123.9(15) . . ?
C131 C130 H130 118.1 . . ?
C129 C130 H130 118.1 . . ?
C130 C131 O121 115.3(15) . . ?
C130 C131 C132 117.1(15) . . ?
O121 C131 C132 127.6(13) . . ?
C133 C132 C131 118.9(15) . . ?
C133 C132 H132 120.6 . . ?
C131 C132 H132 120.6 . . ?
C128 C133 C132 124.4(15) . . ?
C128 C133 H133 117.8 . . ?
C132 C133 H133 117.8 . . ?
C131 O121 C134 113.9(14) . . ?
O121 C134 H13A 109.5 . . ?
O121 C134 H13B 109.5 . . ?
H13A C134 H13B 109.5 . . ?
O121 C134 H13C 109.5 . . ?
H13A C134 H13C 109.5 . . ?
H13B C134 H13C 109.5 . . ?
N124 C136 C122 118.7(13) . . ?
N124 C136 H136 120.7 . . ?
C122 C136 H136 120.7 . . ?
C136 N124 C138 124.2(12) . . ?
C136 N124 Ag6 113.8(9) . . ?
C138 N124 Ag6 121.4(9) . . ?
C143 C138 C139 121.8(15) . . ?
C143 C138 N124 114.5(12) . . ?
C139 C138 N124 123.7(12) . . ?
C138 C139 C140 121.1(14) . . ?
C138 C139 H139 119.5 . . ?
C140 C139 H139 119.4 . . ?
C141 C140 C139 116.0(15) . . ?
C141 C140 H140 122.0 . . ?
C139 C140 H140 122.0 . . ?
C140 C141 C142 125.1(16) . . ?
C140 C141 O122 123.8(14) . . ?
C142 C141 O122 111.1(15) . . ?
C141 C142 C143 116.7(18) . . ?
C141 C142 H142 121.6 . . ?
C143 C142 H142 121.6 . . ?
C138 C143 C142 119.3(18) . . ?
C138 C143 H143 120.3 . . ?
C142 C143 H143 120.3 . . ?
C144 O122 C141 114.5(16) . . ?
O122 C144 H14D 109.5 . . ?
O122 C144 H14E 109.5 . . ?
H14D C144 H14E 109.5 . . ?
O122 C144 H14F 109.5 . . ?
H14D C144 H14F 109.5 . . ?
H14E C144 H14F 109.5 . . ?
C155 N151 N152 123.3(13) . . ?
C155 N151 Ag7 115.1(10) . . ?
N152 N151 Ag7 121.6(9) . . ?
N151 N152 C152 116.4(13) . . ?
N151 N152 Ag8 127.8(9) . . ?
C152 N152 Ag8 115.8(11) . . ?
C152 C153 C154 118.6(15) . . ?
C152 C153 H15A 120.7 . . ?
C154 C153 H15A 120.7 . . ?
N151 C155 C154 120.3(15) . . ?
N151 C155 C156 115.9(14) . . ?
C154 C155 C156 123.7(15) . . ?
N153 C156 C155 122.5(17) . . ?
N153 C156 H156 118.7 . . ?
C155 C156 H156 118.7 . . ?
C156 N153 C158 121.6(15) . . ?
C156 N153 Ag7 114.0(12) . . ?
C158 N153 Ag7 124.4(11) . . ?
N153 C158 C159 127.0(13) . . ?
N153 C158 C163 116.2(16) . . ?
C159 C158 C163 116.7(16) . . ?
C158 C159 C160 118.9(17) . . ?
C158 C159 H15B 120.6 . . ?
C160 C159 H15B 120.6 . . ?
C161 C160 C159 120(2) . . ?
C161 C160 H16A 119.9 . . ?
C159 C160 H16A 119.9 . . ?
C162 C161 C160 123(2) . . ?
C162 C161 O151 112(2) . . ?
C160 C161 O151 125(2) . . ?
C161 C162 C163 115(2) . . ?
C161 C162 H16B 122.7 . . ?
C163 C162 H16B 122.7 . . ?
C162 C163 C158 127(2) . . ?
C162 C163 H16C 116.7 . . ?
C158 C163 H16C 116.7 . . ?
C166 N154 C168 121.6(12) . . ?
C166 N154 Ag8 115.8(10) . . ?
C168 N154 Ag8 122.5(9) . . ?
N154 C168 C169 125.3(13) . . ?
N154 C168 C173 120.5(11) . . ?
C169 C168 C173 114.1(14) . . ?
C170 C169 C168 122.2(14) . . ?
C170 C169 H169 118.9 . . ?
C168 C169 H169 118.9 . . ?
C171 C170 C169 118.4(15) . . ?
C171 C170 H170 120.8 . . ?
C169 C170 H170 120.8 . . ?
C170 C171 O152 113.6(14) . . ?
C170 C171 C172 125.9(14) . . ?
O152 C171 C172 120.5(13) . . ?
C173 C172 C171 111.1(14) . . ?
C173 C172 H172 124.4 . . ?
C171 C172 H172 124.4 . . ?
C172 C173 C168 128.3(15) . . ?
C172 C173 H173 115.9 . . ?
C168 C173 H173 115.9 . . ?
C174 O152 C171 117.8(13) . . ?
O152 C174 H17A 109.5 . . ?
O152 C174 H17B 109.5 . . ?
H17A C174 H17B 109.5 . . ?
O152 C174 H17C 109.5 . . ?
H17A C174 H17C 109.5 . . ?
H17B C174 H17C 109.5 . . ?
N182 N181 C185 119.2(14) . . ?
N182 N181 Ag5 128.0(11) . . ?
C185 N181 Ag5 112.4(10) . . ?
N181 N182 C182 124.8(15) . . ?
N181 N182 Ag7 126.3(11) . . ?
C182 N182 Ag7 108.7(11) . . ?
C183 C182 N182 116.6(17) . . ?
C183 C182 C196 124.1(17) . . ?
N182 C182 C196 119.0(17) . . ?
C182 C183 C184 121.7(18) . . ?
C182 C183 H183 119.1 . . ?
C184 C183 H183 119.1 . . ?
C183 C184 C185 116.1(18) . . ?
C183 C184 H184 122.0 . . ?
C185 C184 H184 122.0 . . ?
N181 C185 C184 120.9(15) . . ?
N181 C185 C186 119.8(15) . . ?
C184 C185 C186 119.3(17) . . ?
N183 C186 C185 121.7(16) . . ?
N183 C186 H186 119.2 . . ?
C185 C186 H186 119.2 . . ?
C186 N183 C188 124.2(14) . . ?
C186 N183 Ag5 112.9(11) . . ?
C188 N183 Ag5 122.8(9) . . ?
N183 C188 C193 118.3(13) . . ?
N183 C188 C189 123.8(12) . . ?
C193 C188 C189 117.9(13) . . ?
C190 C189 C188 120.9(13) . . ?
C190 C189 H189 119.5 . . ?
C188 C189 H189 119.5 . . ?
C189 C190 C191 121.1(13) . . ?
C189 C190 H190 119.5 . . ?
C191 C190 H190 119.5 . . ?
O181 C191 C190 125.5(12) . . ?
O181 C191 C192 117.7(11) . . ?
C190 C191 C192 116.9(12) . . ?
C193 C192 C191 122.2(13) . . ?
C193 C192 H192 118.9 . . ?
C191 C192 H192 118.9 . . ?
C192 C193 C188 121.1(14) . . ?
C192 C193 H193 119.5 . . ?
C188 C193 H193 119.5 . . ?
C191 O181 C194 116.9(10) . . ?
O181 C194 H19A 109.5 . . ?
O181 C194 H19B 109.5 . . ?
H19A C194 H19B 109.5 . . ?
O181 C194 H19C 109.5 . . ?
H19A C194 H19C 109.5 . . ?
H19B C194 H19C 109.5 . . ?
N184 C196 C182 126.8(17) . . ?
N184 C196 H196 116.6 . . ?
C182 C196 H196 116.6 . . ?
C196 N184 C198 124.8(15) . . ?
C196 N184 Ag7 110.9(12) . . ?
C198 N184 Ag7 124.0(11) . . ?
C203 C198 N184 115.4(15) . . ?
C203 C198 C199 118.6(17) . . ?
N184 C198 C199 126.0(16) . . ?
C198 C199 C200 122.1(17) . . ?
C198 C199 H199 118.9 . . ?
C200 C199 H199 118.9 . . ?
C201 C200 C199 120.3(17) . . ?
C201 C200 H200 119.8 . . ?
C199 C200 H200 119.8 . . ?
O182 C201 C200 127.7(15) . . ?
O182 C201 C202 115.6(17) . . ?
C200 C201 C202 116.8(17) . . ?
C203 C202 C201 123(2) . . ?
C203 C202 H202 118.5 . . ?
C201 C202 H202 118.5 . . ?
C198 C203 C202 119(2) . . ?
C198 C203 H203 120.4 . . ?
C202 C203 H203 120.4 . . ?
C201 O182 C204 116.7(14) . . ?
O182 C204 H20A 109.5 . . ?
O182 C204 H20B 109.5 . . ?
H20A C204 H20B 109.5 . . ?
O182 C204 H20C 109.5 . . ?
H20A C204 H20C 109.5 . . ?
H20B C204 H20C 109.5 . . ?
N212 N211 C215 120.6(15) . . ?
N212 N211 Ag6 126.4(11) . . ?
C215 N211 Ag6 112.5(12) . . ?
N211 N212 C212 124.5(15) . . ?
N211 N212 Ag8 126.5(10) . . ?
C212 N212 Ag8 108.9(12) . . ?
N212 C212 C226 124.0(16) . . ?
N212 C212 C213 117.2(17) . . ?
C226 C212 C213 118.7(15) . . ?
C214 C213 C212 119.8(16) . . ?
C214 C213 H213 120.1 . . ?
C212 C213 H213 120.1 . . ?
C215 C214 C213 114.7(18) . . ?
C215 C214 H214 122.7 . . ?
C213 C214 H214 122.7 . . ?
N211 C215 C216 118.3(16) . . ?
N211 C215 C214 123.2(19) . . ?
C216 C215 C214 118.5(18) . . ?
N213 C216 C215 122.9(16) . . ?
N213 C216 H216 118.5 . . ?
C215 C216 H216 118.5 . . ?
C216 N213 C218 126.0(14) . . ?
C216 N213 Ag6 111.5(12) . . ?
C218 N213 Ag6 122.1(9) . . ?
C223 C218 C219 117.7(16) . . ?
C223 C218 N213 117.4(14) . . ?
C219 C218 N213 124.8(13) . . ?
C220 C219 C218 123.3(16) . . ?
C220 C219 H219 118.3 . . ?
C218 C219 H219 118.3 . . ?
C219 C220 C221 115.8(15) . . ?
C219 C220 H220 122.1 . . ?
C221 C220 H220 122.1 . . ?
O211 C221 C220 122.2(13) . . ?
O211 C221 C222 115.8(14) . . ?
C220 C221 C222 122.0(15) . . ?
C221 O211 C224 116.2(12) . . ?
C223 C222 C221 119.5(16) . . ?
C223 C222 H222 120.3 . . ?
C221 C222 H222 120.3 . . ?
C218 C223 C222 121.7(16) . . ?
C218 C223 H223 119.1 . . ?
C222 C223 H223 119.1 . . ?
C231 O212 C234 116.8(12) . . ?
O211 C224 H22A 109.5 . . ?
O211 C224 H22B 109.5 . . ?
H22A C224 H22B 109.5 . . ?
O211 C224 H22C 109.5 . . ?
H22A C224 H22C 109.5 . . ?
H22B C224 H22C 109.5 . . ?
N214 C226 C212 119.9(15) . . ?
N214 C226 H226 120.0 . . ?
C212 C226 H226 120.0 . . ?
C226 N214 C228 120.3(14) . . ?
C226 N214 Ag8 114.0(12) . . ?
C228 N214 Ag8 125.7(11) . . ?
N214 C228 C233 117.8(13) . . ?
N214 C228 C229 127.3(16) . . ?
C233 C228 C229 114.9(15) . . ?
C230 C229 C228 122.0(16) . . ?
C230 C229 H229 119.0 . . ?
C228 C229 H229 119.0 . . ?
C229 C230 C231 121.7(16) . . ?
C229 C230 H230 119.1 . . ?
C231 C230 H230 119.1 . . ?
C230 C231 O212 126.1(13) . . ?
C230 C231 C232 118.2(15) . . ?
O212 C231 C232 115.6(14) . . ?
C233 C232 C231 118.9(15) . . ?
C233 C232 H232 120.6 . . ?
C231 C232 H232 120.6 . . ?
C232 C233 C228 124.3(14) . . ?
C232 C233 H233 117.9 . . ?
C228 C233 H233 117.9 . . ?
O212 C234 H23A 109.5 . . ?
O212 C234 H23B 109.5 . . ?
H23A C234 H23B 109.5 . . ?
O212 C234 H23C 109.5 . . ?
H23A C234 H23C 109.5 . . ?
H23B C234 H23C 109.5 . . ?
F13 B1 F11 109.6(12) . . ?
F13 B1 F12 110.7(13) . . ?
F11 B1 F12 109.6(12) . . ?
F13 B1 F14 111.1(13) . . ?
F11 B1 F14 107.2(13) . . ?
F12 B1 F14 108.5(12) . . ?
F24 B2 F23 111.2(12) . . ?
F24 B2 F22 109.3(12) . . ?
F23 B2 F22 108.2(11) . . ?
F24 B2 F21 109.4(11) . . ?
F23 B2 F21 110.0(12) . . ?
F22 B2 F21 108.7(11) . . ?
F33 B3 F34 111.0(14) . . ?
F33 B3 F31 107.2(12) . . ?
F34 B3 F31 108.6(12) . . ?
F33 B3 F32 109.1(12) . . ?
F34 B3 F32 108.5(13) . . ?
F31 B3 F32 112.4(12) . . ?
F43 B4 F42 109.6(13) . . ?
F43 B4 F41 110.3(11) . . ?
F42 B4 F41 111.3(12) . . ?
F43 B4 F44 109.4(12) . . ?
F42 B4 F44 109.3(12) . . ?
F41 B4 F44 106.9(12) . . ?
F52 B5 F51 112.4(12) . . ?
F52 B5 F54 111.7(13) . . ?
F51 B5 F54 112.9(13) . . ?
F52 B5 F53 107.7(12) . . ?
F51 B5 F53 105.1(12) . . ?
F54 B5 F53 106.4(12) . . ?
F61 B6 F64 112.0(14) . . ?
F61 B6 F63 108.2(14) . . ?
F64 B6 F63 107.1(14) . . ?
F61 B6 F62 112.1(14) . . ?
F64 B6 F62 110.3(14) . . ?
F63 B6 F62 106.9(14) . . ?
F71 B7 F73 105.1(16) . . ?
F71 B7 F74 115.0(17) . . ?
F73 B7 F74 105.7(16) . . ?
F71 B7 F72 106.6(15) . . ?
F73 B7 F72 116.3(17) . . ?
F74 B7 F72 108.4(16) . . ?
C242 C241 C246 120.0 . . ?
C242 C241 H241 120.0 . . ?
C246 C241 H241 120.0 . . ?
C243 C242 C241 120.0 . . ?
C243 C242 H242 120.0 . . ?
C241 C242 H242 120.0 . . ?
C244 C243 C242 120.0 . . ?
C244 C243 H243 120.0 . . ?
C242 C243 H243 120.0 . . ?
C243 C244 C245 120.0 . . ?
C243 C244 H244 120.0 . . ?
C245 C244 H244 120.0 . . ?
C246 C245 C244 120.0 . . ?
C246 C245 H245 120.0 . . ?
C244 C245 H245 120.0 . . ?
C245 C246 C241 120.0 . . ?
C245 C246 H246 120.0 . . ?
C241 C246 H246 120.0 . . ?
C252 C251 C256 120.0 . . ?
C252 C251 H251 120.0 . . ?
C256 C251 H251 120.0 . . ?
C251 C252 C253 120.0 . . ?
C251 C252 H252 120.0 . . ?
C253 C252 H252 120.0 . . ?
C254 C253 C252 120.0 . . ?
C254 C253 H253 120.0 . . ?
C252 C253 H253 120.0 . . ?
C255 C254 C253 120.0 . . ?
C255 C254 H254 120.0 . . ?
C253 C254 H254 120.0 . . ?
C254 C255 C256 120.0 . . ?
C254 C255 H255 120.0 . . ?
C256 C255 H255 120.0 . . ?
C255 C256 C251 120.0 . . ?
C255 C256 H256 120.0 . . ?
C251 C256 H256 120.0 . . ?
C262 C261 C266 120.0 . . ?
C262 C261 H26A 120.0 . . ?
C266 C261 H26A 120.0 . . ?
C263 C262 C261 120.0 . . ?
C263 C262 H26B 120.0 . . ?
C261 C262 H26B 120.0 . . ?
C262 C263 C264 120.0 . . ?
C262 C263 H26C 120.0 . . ?
C264 C263 H26C 120.0 . . ?
C263 C264 C265 120.0 . . ?
C263 C264 H26D 120.0 . . ?
C265 C264 H26D 120.0 . . ?
C266 C265 C264 120.0 . . ?
C266 C265 H26E 120.0 . . ?
C264 C265 H26E 120.0 . . ?
C265 C266 C261 120.0 . . ?
C265 C266 H26F 120.0 . . ?
C261 C266 H26F 120.0 . . ?
C153 C154 C155 118.0(15) . . ?
C153 C154 H15C 121.0 . . ?
C155 C154 H15C 121.0 . . ?
C74 O61 C71 119.6(15) . . ?
C68 C73 C72 123.8(14) . . ?
C68 C73 H73A 118.1 . . ?
C72 C73 H73A 118.1 . . ?
O61 C71 C70 120.3(17) . . ?
O61 C71 C72 120.7(15) . . ?
C70 C71 C72 119.0(16) . . ?
C164 O151 C161 106.3(19) . . ?
C73 C72 C71 118.5(16) . . ?
C73 C72 H72A 120.8 . . ?
C71 C72 H72A 120.8 . . ?
O61 C74 H74A 109.5 . . ?
O61 C74 H74B 109.5 . . ?
H74A C74 H74B 109.5 . . ?
O61 C74 H74C 109.5 . . ?
H74A C74 H74C 109.5 . . ?
H74B C74 H74C 109.5 . . ?
N152 C152 C153 123.2(16) . . ?
N152 C152 C166 114.2(14) . . ?
C153 C152 C166 122.5(15) . . ?
C68 C69 C70 120.2(17) . . ?
C68 C69 H69A 119.9 . . ?
C70 C69 H69A 119.9 . . ?
C71 C70 C69 121.1(17) . . ?
C71 C70 H70A 119.4 . . ?
C69 C70 H70A 119.4 . . ?
N154 C166 C152 122.4(14) . . ?
N154 C166 H16D 118.8 . . ?
C152 C166 H16D 118.8 . . ?
O151 C164 H16E 109.5 . . ?
O151 C164 H16F 109.5 . . ?
H16E C164 H16F 109.5 . . ?
O151 C164 H16G 109.5 . . ?
H16E C164 H16G 109.5 . . ?
H16F C164 H16G 109.5 . . ?

loop_
_geom_bond_atom_site_label_1
_geom_bond_atom_site_label_2
_geom_bond_distance
_geom_bond_site_symmetry_2
_geom_bond_publ_flag
Ag1 N1 2.295(9) . y
Ag1 N63 2.297(9) . y
Ag1 N3 2.309(11) . y
Ag1 N61 2.329(11) . y
Ag2 N2 2.216(11) . y
Ag2 N93 2.244(11) . y
Ag2 N91 2.315(11) . y
Ag2 N4 2.327(10) . y
Ag3 N62 2.301(10) . y
Ag3 N31 2.306(10) . y
Ag3 N33 2.325(12) . y
Ag3 N64 2.332(11) . y
Ag4 N92 2.297(10) . y
Ag4 N32 2.313(11) . y
Ag4 N34 2.330(10) . y
Ag4 N94 2.342(10) . y
N1 C5 1.332(16) . ?
N1 N2 1.397(15) . ?
N2 C2 1.412(16) . ?
C2 C3 1.34(2) . ?
C2 C16 1.45(2) . ?
C3 C4 1.41(2) . ?
C3 H3 0.9500 . ?
C4 C5 1.404(19) . ?
C4 H4 0.9500 . ?
C5 C6 1.42(2) . ?
C6 N3 1.279(16) . ?
C6 H6 0.9500 . ?
N3 C8 1.401(16) . ?
C8 C13 1.360(14) . ?
C8 C9 1.366(14) . ?
C9 C10 1.406(15) . ?
C9 H9 0.9500 . ?
C10 C11 1.356(15) . ?
C10 H10 0.9500 . ?
C11 C12 1.369(15) . ?
C11 O1 1.398(15) . ?
C12 C13 1.388(14) . ?
C12 H12 0.9500 . ?
C13 H13 0.9500 . ?
O1 C14 1.345(17) . ?
C14 H14A 0.9800 . ?
C14 H14B 0.9800 . ?
C14 H14C 0.9800 . ?
C16 N4 1.276(16) . ?
C16 H16 0.9500 . ?
N4 C18 1.422(16) . ?
C18 C19 1.371(13) . ?
C18 C23 1.411(14) . ?
C19 C20 1.385(14) . ?
C19 H19 0.9500 . ?
C20 C21 1.370(14) . ?
C20 H20 0.9500 . ?
C21 O2 1.378(13) . ?
C21 C22 1.385(14) . ?
C22 C23 1.373(14) . ?
C22 H22 0.9500 . ?
C23 H23 0.9500 . ?
O2 C24 1.407(13) . ?
C24 H24A 0.9800 . ?
C24 H24B 0.9800 . ?
C24 H24C 0.9800 . ?
N31 N32 1.302(14) . ?
N31 C35 1.336(17) . ?
N32 C32 1.378(16) . ?
C32 C33 1.38(2) . ?
C32 C46 1.55(2) . ?
C33 C34 1.35(2) . ?
C33 H33 0.9500 . ?
C34 C35 1.40(2) . ?
C34 H34 0.9500 . ?
C35 C36 1.44(2) . ?
C36 N33 1.272(17) . ?
C36 H36 0.9500 . ?
N33 C38 1.449(16) . ?
C38 C39 1.377(13) . ?
C38 C43 1.395(13) . ?
C39 C40 1.408(13) . ?
C39 H39 0.9500 . ?
C40 C41 1.342(14) . ?
C40 H40 0.9500 . ?
C41 O31 1.386(13) . ?
C41 C42 1.386(14) . ?
C42 C43 1.335(14) . ?
C42 H42 0.9500 . ?
C43 H43 0.9500 . ?
O31 C44 1.385(14) . ?
C44 H44A 0.9800 . ?
C44 H44B 0.9800 . ?
C44 H44C 0.9800 . ?
C46 N34 1.305(18) . ?
C46 H46 0.9500 . ?
N34 C48 1.403(17) . ?
C48 C53 1.355(14) . ?
C48 C49 1.367(14) . ?
C49 C50 1.384(15) . ?
C49 H49 0.9500 . ?
C50 C51 1.357(15) . ?
C50 H50 0.9500 . ?
C51 C52 1.378(15) . ?
C51 O32 1.404(15) . ?
C52 C53 1.410(15) . ?
C52 H52 0.9500 . ?
C53 H53 0.9500 . ?
O32 C54 1.302(15) . ?
C54 H54A 0.9800 . ?
C54 H54B 0.9800 . ?
C54 H54C 0.9800 . ?
N61 C65 1.332(16) . ?
N61 N62 1.340(14) . ?
N62 C62 1.330(16) . ?
C62 C63 1.42(2) . ?
C62 C76 1.46(2) . ?
C63 C64 1.37(2) . ?
C63 H63 0.9500 . ?
C64 C65 1.302(19) . ?
C64 H64 0.9500 . ?
C65 C66 1.440(19) . ?
C66 N63 1.234(16) . ?
C66 H66 0.9500 . ?
N63 C68 1.457(16) . ?
C68 C73 1.367(14) . ?
C68 C69 1.368(14) . ?
C76 N64 1.226(17) . ?
C76 H76 0.9500 . ?
N64 C78 1.410(17) . ?
C78 C83 1.368(15) . ?
C78 C79 1.374(15) . ?
C79 C80 1.403(15) . ?
C79 H79 0.9500 . ?
C80 C81 1.366(15) . ?
C80 H80 0.9500 . ?
C81 O62 1.374(14) . ?
C81 C82 1.376(16) . ?
C82 C83 1.391(15) . ?
C82 H82 0.9500 . ?
C83 H83 0.9500 . ?
O62 C84 1.390(17) . ?
C84 H84A 0.9800 . ?
C84 H84B 0.9800 . ?
C84 H84C 0.9800 . ?
N91 C95 1.259(15) . ?
N91 N92 1.344(14) . ?
N92 C92 1.354(17) . ?
C92 C93 1.33(2) . ?
C92 C106 1.49(2) . ?
C93 C94 1.42(2) . ?
C93 H93 0.9500 . ?
C94 C95 1.40(2) . ?
C94 H94 0.9500 . ?
C95 C96 1.478(19) . ?
C96 N93 1.301(18) . ?
C96 H96 0.9500 . ?
N93 C98 1.414(17) . ?
C98 C99 1.386(14) . ?
C98 C103 1.390(14) . ?
C99 C100 1.355(15) . ?
C99 H99 0.9500 . ?
C100 C101 1.358(15) . ?
C100 H100 0.9500 . ?
C101 C102 1.360(15) . ?
C101 O91 1.391(14) . ?
C102 C103 1.378(15) . ?
C102 H102 0.9500 . ?
C103 H103 0.9500 . ?
O91 C104 1.413(16) . ?
C104 H90A 0.9800 . ?
C104 H90B 0.9800 . ?
C104 H90C 0.9800 . ?
C106 N94 1.275(17) . ?
C106 H106 0.9500 . ?
N94 C108 1.420(17) . ?
C108 C113 1.384(14) . ?
C108 C109 1.396(16) . ?
C109 C110 1.393(16) . ?
C109 H109 0.9500 . ?
C110 C111 1.356(17) . ?
C110 H110 0.9500 . ?
C111 C112 1.370(16) . ?
C111 O92 1.383(16) . ?
C112 C113 1.358(15) . ?
C112 H112 0.9500 . ?
C113 H113 0.9500 . ?
O92 C114 1.366(18) . ?
C114 H91A 0.9800 . ?
C114 H91B 0.9800 . ?
C114 H91C 0.9800 . ?
Ag5 N123 2.315(13) . y
Ag5 N181 2.348(13) . y
Ag5 N183 2.360(14) . y
Ag5 N121 2.387(11) . y
Ag6 N122 2.218(12) . y
Ag6 N211 2.288(15) . y
Ag6 N213 2.309(12) . y
Ag6 N124 2.354(11) . y
Ag7 N153 2.313(15) . y
Ag7 N151 2.313(12) . y
Ag7 N184 2.316(13) . y
Ag7 N182 2.356(14) . y
Ag8 N154 2.323(11) . y
Ag8 N214 2.326(13) . y
Ag8 N212 2.344(14) . y
Ag8 N152 2.385(13) . y
N121 N122 1.344(15) . ?
N121 C125 1.340(17) . ?
N122 C122 1.316(17) . ?
C122 C123 1.42(2) . ?
C122 C136 1.44(2) . ?
C123 C124 1.35(2) . ?
C123 H123 0.9500 . ?
C124 C125 1.42(2) . ?
C124 H124 0.9500 . ?
C125 C126 1.39(2) . ?
C126 N123 1.302(18) . ?
C126 H126 0.9500 . ?
N123 C128 1.409(17) . ?
C128 C133 1.325(13) . ?
C128 C129 1.387(13) . ?
C129 C130 1.371(15) . ?
C129 H129 0.9500 . ?
C130 C131 1.345(15) . ?
C130 H130 0.9500 . ?
C131 O121 1.381(14) . ?
C131 C132 1.385(15) . ?
C132 C133 1.345(14) . ?
C132 H132 0.9500 . ?
C133 H133 0.9500 . ?
O121 C134 1.430(16) . ?
C134 H13A 0.9800 . ?
C134 H13B 0.9800 . ?
C134 H13C 0.9800 . ?
C136 N124 1.269(17) . ?
C136 H136 0.9500 . ?
N124 C138 1.437(17) . ?
C138 C143 1.355(15) . ?
C138 C139 1.371(13) . ?
C139 C140 1.385(15) . ?
C139 H139 0.9500 . ?
C140 C141 1.366(15) . ?
C140 H140 0.9500 . ?
C141 C142 1.379(16) . ?
C141 O122 1.418(15) . ?
C142 C143 1.407(16) . ?
C142 H142 0.9500 . ?
C143 H143 0.9500 . ?
O122 C144 1.356(17) . ?
C144 H14D 0.9800 . ?
C144 H14E 0.9800 . ?
C144 H14F 0.9800 . ?
N151 C155 1.313(18) . ?
N151 N152 1.331(15) . ?
N152 C152 1.339(18) . ?
C153 C152 1.35(2) . ?
C153 C154 1.36(2) . ?
C153 H15A 0.9500 . ?
C155 C154 1.37(2) . ?
C155 C156 1.48(2) . ?
C156 N153 1.244(19) . ?
C156 H156 0.9500 . ?
N153 C158 1.38(2) . ?
C158 C159 1.402(16) . ?
C158 C163 1.410(15) . ?
C159 C160 1.423(17) . ?
C159 H15B 0.9500 . ?
C160 C161 1.411(18) . ?
C160 H16A 0.9500 . ?
C161 C162 1.372(17) . ?
C161 O151 1.462(18) . ?
C162 C163 1.395(16) . ?
C162 H16B 0.9500 . ?
C163 H16C 0.9500 . ?
N154 C166 1.271(18) . ?
N154 C168 1.365(17) . ?
C168 C169 1.375(11) . ?
C168 C173 1.378(14) . ?
C169 C170 1.361(15) . ?
C169 H169 0.9500 . ?
C170 C171 1.323(15) . ?
C170 H170 0.9500 . ?
C171 O152 1.390(13) . ?
C171 C172 1.393(14) . ?
C172 C173 1.358(14) . ?
C172 H172 0.9500 . ?
C173 H173 0.9500 . ?
O152 C174 1.353(15) . ?
C174 H17A 0.9800 . ?
C174 H17B 0.9800 . ?
C174 H17C 0.9800 . ?
N181 N182 1.258(17) . ?
N181 C185 1.36(2) . ?
N182 C182 1.37(2) . ?
C182 C183 1.36(2) . ?
C182 C196 1.40(2) . ?
C183 C184 1.38(2) . ?
C183 H183 0.9500 . ?
C184 C185 1.40(2) . ?
C184 H184 0.9500 . ?
C185 C186 1.43(2) . ?
C186 N183 1.306(18) . ?
C186 H186 0.9500 . ?
N183 C188 1.361(17) . ?
C188 C193 1.373(14) . ?
C188 C189 1.421(14) . ?
C189 C190 1.374(14) . ?
C189 H189 0.9500 . ?
C190 C191 1.395(13) . ?
C190 H190 0.9500 . ?
C191 O181 1.388(12) . ?
C191 C192 1.409(14) . ?
C192 C193 1.364(14) . ?
C192 H192 0.9500 . ?
C193 H193 0.9500 . ?
O181 C194 1.407(13) . ?
C194 H19A 0.9800 . ?
C194 H19B 0.9800 . ?
C194 H19C 0.9800 . ?
C196 N184 1.22(2) . ?
C196 H196 0.9500 . ?
N184 C198 1.37(2) . ?
C198 C203 1.356(16) . ?
C198 C199 1.374(14) . ?
C199 C200 1.385(16) . ?
C199 H199 0.9500 . ?
C200 C201 1.358(16) . ?
C200 H200 0.9500 . ?
C201 O182 1.354(15) . ?
C201 C202 1.397(16) . ?
C202 C203 1.377(17) . ?
C202 H202 0.9500 . ?
C203 H203 0.9500 . ?
O182 C204 1.407(15) . ?
C204 H20A 0.9800 . ?
C204 H20B 0.9800 . ?
C204 H20C 0.9800 . ?
N211 N212 1.303(18) . ?
N211 C215 1.36(2) . ?
N212 C212 1.336(19) . ?
C212 C226 1.40(2) . ?
C212 C213 1.47(2) . ?
C213 C214 1.44(3) . ?
C213 H213 0.9500 . ?
C214 C215 1.40(2) . ?
C214 H214 0.9500 . ?
C215 C216 1.39(2) . ?
C216 N213 1.298(19) . ?
C216 H216 0.9500 . ?
N213 C218 1.408(19) . ?
C218 C223 1.346(15) . ?
C218 C219 1.386(15) . ?
C219 C220 1.372(15) . ?
C219 H219 0.9500 . ?
C220 C221 1.374(15) . ?
C220 H220 0.9500 . ?
C221 O211 1.344(14) . ?
C221 C222 1.373(15) . ?
O211 C224 1.410(14) . ?
C222 C223 1.349(15) . ?
C222 H222 0.9500 . ?
C223 H223 0.9500 . ?
O212 C231 1.373(14) . ?
O212 C234 1.396(14) . ?
C224 H22A 0.9800 . ?
C224 H22B 0.9800 . ?
C224 H22C 0.9800 . ?
C226 N214 1.27(2) . ?
C226 H226 0.9500 . ?
N214 C228 1.347(19) . ?
C228 C233 1.383(15) . ?
C228 C229 1.412(14) . ?
C229 C230 1.354(15) . ?
C229 H229 0.9500 . ?
C230 C231 1.368(15) . ?
C230 H230 0.9500 . ?
C231 C232 1.408(15) . ?
C232 C233 1.361(15) . ?
C232 H232 0.9500 . ?
C233 H233 0.9500 . ?
C234 H23A 0.9800 . ?
C234 H23B 0.9800 . ?
C234 H23C 0.9800 . ?
B1 F13 1.360(15) . ?
B1 F11 1.385(15) . ?
B1 F12 1.390(15) . ?
B1 F14 1.393(15) . ?
B2 F24 1.376(14) . ?
B2 F23 1.379(14) . ?
B2 F22 1.395(14) . ?
B2 F21 1.394(14) . ?
B3 F33 1.361(15) . ?
B3 F34 1.363(15) . ?
B3 F31 1.371(14) . ?
B3 F32 1.394(14) . ?
B4 F43 1.366(15) . ?
B4 F42 1.366(14) . ?
B4 F41 1.374(15) . ?
B4 F44 1.392(14) . ?
B5 F52 1.364(15) . ?
B5 F51 1.378(15) . ?
B5 F54 1.391(15) . ?
B5 F53 1.406(16) . ?
B6 F61 1.354(16) . ?
B6 F64 1.381(16) . ?
B6 F63 1.393(17) . ?
B6 F62 1.402(17) . ?
B7 F71 1.345(17) . ?
B7 F73 1.357(18) . ?
B7 F74 1.368(17) . ?
B7 F72 1.402(17) . ?
C241 C242 1.3900 . ?
C241 C246 1.3900 . ?
C241 H241 0.9500 . ?
C242 C243 1.3900 . ?
C242 H242 0.9500 . ?
C243 C244 1.3900 . ?
C243 H243 0.9500 . ?
C244 C245 1.3900 . ?
C244 H244 0.9500 . ?
C245 C246 1.3900 . ?
C245 H245 0.9500 . ?
C246 H246 0.9500 . ?
C251 C252 1.3900 . ?
C251 C256 1.3900 . ?
C251 H251 0.9500 . ?
C252 C253 1.3900 . ?
C252 H252 0.9500 . ?
C253 C254 1.3900 . ?
C253 H253 0.9500 . ?
C254 C255 1.3900 . ?
C254 H254 0.9500 . ?
C255 C256 1.3900 . ?
C255 H255 0.9500 . ?
C256 H256 0.9500 . ?
C261 C262 1.3900 . ?
C261 C266 1.3900 . ?
C261 H26A 0.9500 . ?
C262 C263 1.3900 . ?
C262 H26B 0.9500 . ?
C263 C264 1.3900 . ?
C263 H26C 0.9500 . ?
C264 C265 1.3900 . ?
C264 H26D 0.9500 . ?
C265 C266 1.3900 . ?
C265 H26E 0.9500 . ?
C266 H26F 0.9500 . ?
C154 H15C 0.9500 . ?
O61 C74 1.364(16) . ?
O61 C71 1.362(14) . ?
C73 C72 1.373(15) . ?
C73 H73A 0.9500 . ?
C71 C70 1.375(16) . ?
C71 C72 1.376(16) . ?
O151 C164 1.40(2) . ?
C72 H72A 0.9500 . ?
C74 H74A 0.9800 . ?
C74 H74B 0.9800 . ?
C74 H74C 0.9800 . ?
C152 C166 1.53(2) . ?
C69 C70 1.391(16) . ?
C69 H69A 0.9500 . ?
C70 H70A 0.9500 . ?
C166 H16D 0.9500 . ?
C164 H16E 0.9800 . ?
C164 H16F 0.9800 . ?
C164 H16G 0.9800 . ?

loop_
_geom_torsion_atom_site_label_1
_geom_torsion_atom_site_label_2
_geom_torsion_atom_site_label_3
_geom_torsion_atom_site_label_4
_geom_torsion
_geom_torsion_site_symmetry_1
_geom_torsion_site_symmetry_2
_geom_torsion_site_symmetry_3
_geom_torsion_site_symmetry_4
_geom_torsion_publ_flag
N63 Ag1 N1 C5 -121.2(10) . . . . ?
N3 Ag1 N1 C5 2.4(9) . . . . ?
N61 Ag1 N1 C5 145.6(9) . . . . ?
N63 Ag1 N1 N2 55.7(10) . . . . ?
N3 Ag1 N1 N2 179.3(10) . . . . ?
N61 Ag1 N1 N2 -37.5(10) . . . . ?
C5 N1 N2 C2 -7.1(17) . . . . ?
Ag1 N1 N2 C2 176.2(9) . . . . ?
C5 N1 N2 Ag2 172.2(9) . . . . ?
Ag1 N1 N2 Ag2 -4.5(13) . . . . ?
N93 Ag2 N2 N1 -34.6(12) . . . . ?
N91 Ag2 N2 N1 68.7(11) . . . . ?
N4 Ag2 N2 N1 -179.2(10) . . . . ?
N93 Ag2 N2 C2 144.7(9) . . . . ?
N91 Ag2 N2 C2 -112.0(10) . . . . ?
N4 Ag2 N2 C2 0.1(9) . . . . ?
N1 N2 C2 C3 6.2(19) . . . . ?
Ag2 N2 C2 C3 -173.2(12) . . . . ?
N1 N2 C2 C16 -178.6(11) . . . . ?
Ag2 N2 C2 C16 2.1(15) . . . . ?
N2 C2 C3 C4 -4(2) . . . . ?
C16 C2 C3 C4 -178.9(15) . . . . ?
C2 C3 C4 C5 2(2) . . . . ?
N2 N1 C5 C4 6(2) . . . . ?
Ag1 N1 C5 C4 -177.0(12) . . . . ?
N2 N1 C5 C6 -177.5(12) . . . . ?
Ag1 N1 C5 C6 -0.6(17) . . . . ?
C3 C4 C5 N1 -3(2) . . . . ?
C3 C4 C5 C6 -179.7(15) . . . . ?
N1 C5 C6 N3 -4(2) . . . . ?
C4 C5 C6 N3 172.9(15) . . . . ?
C5 C6 N3 C8 -178.1(12) . . . . ?
C5 C6 N3 Ag1 5.7(18) . . . . ?
N1 Ag1 N3 C6 -4.2(10) . . . . ?
N63 Ag1 N3 C6 128.8(10) . . . . ?
N61 Ag1 N3 C6 -124.5(11) . . . . ?
N1 Ag1 N3 C8 179.8(9) . . . . ?
N63 Ag1 N3 C8 -47.2(9) . . . . ?
N61 Ag1 N3 C8 59.6(10) . . . . ?
C6 N3 C8 C13 -177.9(11) . . . . ?
Ag1 N3 C8 C13 -2.2(9) . . . . ?
C6 N3 C8 C9 2.1(15) . . . . ?
Ag1 N3 C8 C9 177.8(5) . . . . ?
C13 C8 C9 C10 -0.01(15) . . . . ?
N3 C8 C9 C10 -180.0(7) . . . . ?
C8 C9 C10 C11 -0.03(15) . . . . ?
C9 C10 C11 C12 0.1(3) . . . . ?
C9 C10 C11 O1 179.96(19) . . . . ?
C10 C11 C12 C13 0.0(5) . . . . ?
O1 C11 C12 C13 -179.9(3) . . . . ?
C9 C8 C13 C12 0.0(3) . . . . ?
N3 C8 C13 C12 180.0(7) . . . . ?
C11 C12 C13 C8 0.0(5) . . . . ?
C10 C11 O1 C14 -178.2(17) . . . . ?
C12 C11 O1 C14 1.7(18) . . . . ?
C3 C2 C16 N4 170.5(14) . . . . ?
N2 C2 C16 N4 -4.7(19) . . . . ?
C2 C16 N4 C18 -180.0(11) . . . . ?
C2 C16 N4 Ag2 4.8(16) . . . . ?
N2 Ag2 N4 C16 -2.5(9) . . . . ?
N93 Ag2 N4 C16 -136.1(10) . . . . ?
N91 Ag2 N4 C16 127.3(9) . . . . ?
N2 Ag2 N4 C18 -177.8(9) . . . . ?
N93 Ag2 N4 C18 48.7(11) . . . . ?
N91 Ag2 N4 C18 -47.9(9) . . . . ?
C16 N4 C18 C19 7.0(14) . . . . ?
Ag2 N4 C18 C19 -178.1(5) . . . . ?
C16 N4 C18 C23 -178.4(10) . . . . ?
Ag2 N4 C18 C23 -3.5(9) . . . . ?
C23 C18 C19 C20 0.00(14) . . . . ?
N4 C18 C19 C20 174.4(7) . . . . ?
C18 C19 C20 C21 0.02(15) . . . . ?
C19 C20 C21 O2 -179.9(2) . . . . ?
C19 C20 C21 C22 0.0(3) . . . . ?
C20 C21 C22 C23 0.0(4) . . . . ?
O2 C21 C22 C23 179.9(3) . . . . ?
C21 C22 C23 C18 0.1(4) . . . . ?
C19 C18 C23 C22 0.0(3) . . . . ?
N4 C18 C23 C22 -174.8(7) . . . . ?
C20 C21 O2 C24 8.1(12) . . . . ?
C22 C21 O2 C24 -171.9(11) . . . . ?
N62 Ag3 N31 N32 72.9(11) . . . . ?
N33 Ag3 N31 N32 -172.2(11) . . . . ?
N64 Ag3 N31 N32 -26.0(12) . . . . ?
N62 Ag3 N31 C35 -120.6(10) . . . . ?
N33 Ag3 N31 C35 -5.7(9) . . . . ?
N64 Ag3 N31 C35 140.5(9) . . . . ?
C35 N31 N32 C32 4.5(19) . . . . ?
Ag3 N31 N32 C32 170.0(9) . . . . ?
C35 N31 N32 Ag4 177.8(10) . . . . ?
Ag3 N31 N32 Ag4 -16.7(14) . . . . ?
N92 Ag4 N32 N31 -25.4(12) . . . . ?
N34 Ag4 N32 N31 -171.1(11) . . . . ?
N94 Ag4 N32 N31 70.4(12) . . . . ?
N92 Ag4 N32 C32 148.1(9) . . . . ?
N34 Ag4 N32 C32 2.3(9) . . . . ?
N94 Ag4 N32 C32 -116.1(9) . . . . ?
N31 N32 C32 C33 -2(2) . . . . ?
Ag4 N32 C32 C33 -176.0(12) . . . . ?
N31 N32 C32 C46 174.7(11) . . . . ?
Ag4 N32 C32 C46 0.7(15) . . . . ?
N32 C32 C33 C34 -3(2) . . . . ?
C46 C32 C33 C34 -179.2(15) . . . . ?
C32 C33 C34 C35 5(2) . . . . ?
N32 N31 C35 C34 -3(2) . . . . ?
Ag3 N31 C35 C34 -169.3(12) . . . . ?
N32 N31 C35 C36 176.5(13) . . . . ?
Ag3 N31 C35 C36 9.8(17) . . . . ?
C33 C34 C35 N31 -2(2) . . . . ?
C33 C34 C35 C36 178.8(15) . . . . ?
N31 C35 C36 N33 -10(2) . . . . ?
C34 C35 C36 N33 169.3(15) . . . . ?
C35 C36 N33 C38 -177.6(12) . . . . ?
C35 C36 N33 Ag3 4.2(19) . . . . ?
N62 Ag3 N33 C36 129.1(10) . . . . ?
N31 Ag3 N33 C36 0.8(10) . . . . ?
N64 Ag3 N33 C36 -129.7(11) . . . . ?
N62 Ag3 N33 C38 -49.1(9) . . . . ?
N31 Ag3 N33 C38 -177.4(9) . . . . ?
N64 Ag3 N33 C38 52.1(11) . . . . ?
C36 N33 C38 C39 1.8(15) . . . . ?
Ag3 N33 C38 C39 179.9(4) . . . . ?
C36 N33 C38 C43 -180.0(11) . . . . ?
Ag3 N33 C38 C43 -1.9(9) . . . . ?
C43 C38 C39 C40 0.01(14) . . . . ?
N33 C38 C39 C40 178.1(7) . . . . ?
C38 C39 C40 C41 0.02(15) . . . . ?
C39 C40 C41 O31 -180.0(2) . . . . ?
C39 C40 C41 C42 0.0(3) . . . . ?
C40 C41 C42 C43 0.0(4) . . . . ?
O31 C41 C42 C43 179.9(3) . . . . ?
C41 C42 C43 C38 0.1(4) . . . . ?
C39 C38 C43 C42 -0.1(3) . . . . ?
N33 C38 C43 C42 -178.3(7) . . . . ?
C40 C41 O31 C44 14.1(12) . . . . ?
C42 C41 O31 C44 -165.9(12) . . . . ?
N32 C32 C46 N34 -5.9(19) . . . . ?
C33 C32 C46 N34 170.7(14) . . . . ?
C32 C46 N34 C48 -176.8(10) . . . . ?
C32 C46 N34 Ag4 8.0(16) . . . . ?
N92 Ag4 N34 C46 -133.2(10) . . . . ?
N32 Ag4 N34 C46 -5.7(9) . . . . ?
N94 Ag4 N34 C46 123.8(10) . . . . ?
N92 Ag4 N34 C48 51.9(12) . . . . ?
N32 Ag4 N34 C48 179.4(9) . . . . ?
N94 Ag4 N34 C48 -51.1(10) . . . . ?
C46 N34 C48 C53 -170.8(10) . . . . ?
Ag4 N34 C48 C53 4.0(10) . . . . ?
C46 N34 C48 C49 7.8(14) . . . . ?
Ag4 N34 C48 C49 -177.4(5) . . . . ?
C53 C48 C49 C50 0.00(15) . . . . ?
N34 C48 C49 C50 -178.6(8) . . . . ?
C48 C49 C50 C51 -0.03(15) . . . . ?
C49 C50 C51 C52 0.0(4) . . . . ?
C49 C50 C51 O32 179.94(18) . . . . ?
C50 C51 C52 C53 0.0(4) . . . . ?
O32 C51 C52 C53 -179.9(3) . . . . ?
C49 C48 C53 C52 0.0(3) . . . . ?
N34 C48 C53 C52 178.7(7) . . . . ?
C51 C52 C53 C48 0.0(4) . . . . ?
C50 C51 O32 C54 169.3(15) . . . . ?
C52 C51 O32 C54 -10.8(16) . . . . ?
N1 Ag1 N61 C65 132.9(9) . . . . ?
N63 Ag1 N61 C65 1.6(9) . . . . ?
N3 Ag1 N61 C65 -123.2(10) . . . . ?
N1 Ag1 N61 N62 -46.3(10) . . . . ?
N63 Ag1 N61 N62 -177.5(9) . . . . ?
N3 Ag1 N61 N62 57.6(11) . . . . ?
C65 N61 N62 C62 -1.1(17) . . . . ?
Ag1 N61 N62 C62 178.0(9) . . . . ?
C65 N61 N62 Ag3 177.3(9) . . . . ?
Ag1 N61 N62 Ag3 -3.6(12) . . . . ?
N31 Ag3 N62 C62 -124.2(9) . . . . ?
N33 Ag3 N62 C62 143.3(9) . . . . ?
N64 Ag3 N62 C62 0.1(9) . . . . ?
N31 Ag3 N62 N61 57.4(11) . . . . ?
N33 Ag3 N62 N61 -35.1(10) . . . . ?
N64 Ag3 N62 N61 -178.3(10) . . . . ?
N61 N62 C62 C63 1.2(19) . . . . ?
Ag3 N62 C62 C63 -177.3(10) . . . . ?
N61 N62 C62 C76 178.6(11) . . . . ?
Ag3 N62 C62 C76 0.0(16) . . . . ?
N62 C62 C63 C64 1(2) . . . . ?
C76 C62 C63 C64 -176.4(14) . . . . ?
C62 C63 C64 C65 -3(2) . . . . ?
C63 C64 C65 N61 3(2) . . . . ?
C63 C64 C65 C66 -174.7(13) . . . . ?
N62 N61 C65 C64 -1(2) . . . . ?
Ag1 N61 C65 C64 179.6(11) . . . . ?
N62 N61 C65 C66 176.9(11) . . . . ?
Ag1 N61 C65 C66 -2.2(14) . . . . ?
C64 C65 C66 N63 179.8(14) . . . . ?
N61 C65 C66 N63 1.7(19) . . . . ?
C65 C66 N63 C68 177.6(10) . . . . ?
C65 C66 N63 Ag1 -0.2(17) . . . . ?
N1 Ag1 N63 C66 -116.8(10) . . . . ?
N3 Ag1 N63 C66 142.5(10) . . . . ?
N61 Ag1 N63 C66 -0.7(9) . . . . ?
N1 Ag1 N63 C68 65.4(9) . . . . ?
N3 Ag1 N63 C68 -35.3(9) . . . . ?
N61 Ag1 N63 C68 -178.5(8) . . . . ?
C66 N63 C68 C73 -170.4(10) . . . . ?
Ag1 N63 C68 C73 7.3(10) . . . . ?
C66 N63 C68 C69 8.7(15) . . . . ?
Ag1 N63 C68 C69 -173.6(5) . . . . ?
N62 C62 C76 N64 0(2) . . . . ?
C63 C62 C76 N64 176.8(14) . . . . ?
C62 C76 N64 C78 179.5(11) . . . . ?
C62 C76 N64 Ag3 0.5(17) . . . . ?
N62 Ag3 N64 C76 -0.3(10) . . . . ?
N31 Ag3 N64 C76 128.6(10) . . . . ?
N33 Ag3 N64 C76 -117.2(11) . . . . ?
N62 Ag3 N64 C78 -179.4(9) . . . . ?
N31 Ag3 N64 C78 -50.4(10) . . . . ?
N33 Ag3 N64 C78 63.8(11) . . . . ?
C76 N64 C78 C83 15.6(16) . . . . ?
Ag3 N64 C78 C83 -165.4(6) . . . . ?
C76 N64 C78 C79 -165.0(12) . . . . ?
Ag3 N64 C78 C79 13.9(10) . . . . ?
C83 C78 C79 C80 -0.01(15) . . . . ?
N64 C78 C79 C80 -179.4(8) . . . . ?
C78 C79 C80 C81 -0.02(15) . . . . ?
C79 C80 C81 O62 179.96(19) . . . . ?
C79 C80 C81 C82 0.0(3) . . . . ?
C80 C81 C82 C83 0.0(4) . . . . ?
O62 C81 C82 C83 -179.9(3) . . . . ?
C79 C78 C83 C82 0.0(3) . . . . ?
N64 C78 C83 C82 179.3(8) . . . . ?
C81 C82 C83 C78 0.0(4) . . . . ?
C80 C81 O62 C84 161.2(16) . . . . ?
C82 C81 O62 C84 -18.9(17) . . . . ?
N2 Ag2 N91 C95 -131.1(9) . . . . ?
N93 Ag2 N91 C95 -2.8(9) . . . . ?
N4 Ag2 N91 C95 137.5(9) . . . . ?
N2 Ag2 N91 N92 53.5(11) . . . . ?
N93 Ag2 N91 N92 -178.3(10) . . . . ?
N4 Ag2 N91 N92 -38.0(10) . . . . ?
C95 N91 N92 C92 3.1(17) . . . . ?
Ag2 N91 N92 C92 178.5(9) . . . . ?
C95 N91 N92 Ag4 -176.9(9) . . . . ?
Ag2 N91 N92 Ag4 -1.5(12) . . . . ?
N32 Ag4 N92 N91 -51.0(10) . . . . ?
N34 Ag4 N92 N91 61.3(12) . . . . ?
N94 Ag4 N92 N91 -179.5(10) . . . . ?
N32 Ag4 N92 C92 129.0(9) . . . . ?
N34 Ag4 N92 C92 -118.7(10) . . . . ?
N94 Ag4 N92 C92 0.5(9) . . . . ?
N91 N92 C92 C93 -4(2) . . . . ?
Ag4 N92 C92 C93 176.3(13) . . . . ?
N91 N92 C92 C106 179.1(11) . . . . ?
Ag4 N92 C92 C106 -0.9(16) . . . . ?
N92 C92 C93 C94 2(2) . . . . ?
C106 C92 C93 C94 179.4(14) . . . . ?
C92 C93 C94 C95 -1(2) . . . . ?
N92 N91 C95 C94 -1(2) . . . . ?
Ag2 N91 C95 C94 -177.2(12) . . . . ?
N92 N91 C95 C96 178.4(11) . . . . ?
Ag2 N91 C95 C96 2.7(15) . . . . ?
C93 C94 C95 N91 0(2) . . . . ?
C93 C94 C95 C96 -179.7(13) . . . . ?
N91 C95 C96 N93 -0.6(19) . . . . ?
C94 C95 C96 N93 179.3(14) . . . . ?
C95 C96 N93 C98 179.1(10) . . . . ?
C95 C96 N93 Ag2 -1.9(16) . . . . ?
N2 Ag2 N93 C96 133.8(9) . . . . ?
N91 Ag2 N93 C96 2.3(9) . . . . ?
N4 Ag2 N93 C96 -110.5(10) . . . . ?
N2 Ag2 N93 C98 -47.2(10) . . . . ?
N91 Ag2 N93 C98 -178.7(9) . . . . ?
N4 Ag2 N93 C98 68.5(11) . . . . ?
C96 N93 C98 C99 19.1(14) . . . . ?
Ag2 N93 C98 C99 -159.9(6) . . . . ?
C96 N93 C98 C103 -163.8(10) . . . . ?
Ag2 N93 C98 C103 17.3(10) . . . . ?
C103 C98 C99 C100 0.00(14) . . . . ?
N93 C98 C99 C100 177.1(8) . . . . ?
C98 C99 C100 C101 0.01(16) . . . . ?
C99 C100 C101 C102 0.0(3) . . . . ?
C99 C100 C101 O91 -179.97(19) . . . . ?
C100 C101 C102 C103 0.0(4) . . . . ?
O91 C101 C102 C103 180.0(3) . . . . ?
C101 C102 C103 C98 0.0(5) . . . . ?
C99 C98 C103 C102 0.0(3) . . . . ?
N93 C98 C103 C102 -177.4(8) . . . . ?
C100 C101 O91 C104 -177.3(13) . . . . ?
C102 C101 O91 C104 2.7(14) . . . . ?
C93 C92 C106 N94 -176.3(15) . . . . ?
N92 C92 C106 N94 0.9(19) . . . . ?
C92 C106 N94 C108 -179.7(11) . . . . ?
C92 C106 N94 Ag4 -0.5(16) . . . . ?
N92 Ag4 N94 C106 0.0(9) . . . . ?
N32 Ag4 N94 C106 -120.4(10) . . . . ?
N34 Ag4 N94 C106 143.2(9) . . . . ?
N92 Ag4 N94 C108 179.2(9) . . . . ?
N32 Ag4 N94 C108 58.9(10) . . . . ?
N34 Ag4 N94 C108 -37.6(10) . . . . ?
C106 N94 C108 C113 -0.8(16) . . . . ?
Ag4 N94 C108 C113 -180.0(6) . . . . ?
C106 N94 C108 C109 175.3(11) . . . . ?
Ag4 N94 C108 C109 -3.9(11) . . . . ?
C113 C108 C109 C110 -0.04(14) . . . . ?
N94 C108 C109 C110 -176.6(8) . . . . ?
C108 C109 C110 C111 0.00(16) . . . . ?
C109 C110 C111 C112 -0.1(3) . . . . ?
C109 C110 C111 O92 180.0(2) . . . . ?
C110 C111 C112 C113 0.2(4) . . . . ?
O92 C111 C112 C113 -179.8(3) . . . . ?
C111 C112 C113 C108 -0.3(5) . . . . ?
C109 C108 C113 C112 0.2(3) . . . . ?
N94 C108 C113 C112 176.2(10) . . . . ?
C110 C111 O92 C114 38(3) . . . . ?
C112 C111 O92 C114 -142(3) . . . . ?
N123 Ag5 N121 N122 -179(100) . . . . ?
N181 Ag5 N121 N122 48.9(13) . . . . ?
N183 Ag5 N121 N122 -42.5(11) . . . . ?
N123 Ag5 N121 C125 0.0(8) . . . . ?
N181 Ag5 N121 C125 -131.8(9) . . . . ?
N183 Ag5 N121 C125 136.8(9) . . . . ?
C125 N121 N122 C122 1.2(19) . . . . ?
Ag5 N121 N122 C122 -179.7(10) . . . . ?
C125 N121 N122 Ag6 -175.3(9) . . . . ?
Ag5 N121 N122 Ag6 3.9(14) . . . . ?
N211 Ag6 N122 C122 139.8(10) . . . . ?
N213 Ag6 N122 C122 -114.8(11) . . . . ?
N124 Ag6 N122 C122 1.0(10) . . . . ?
N211 Ag6 N122 N121 -43.6(12) . . . . ?
N213 Ag6 N122 N121 61.7(13) . . . . ?
N124 Ag6 N122 N121 177.5(11) . . . . ?
N121 N122 C122 C123 2(2) . . . . ?
Ag6 N122 C122 C123 179.0(11) . . . . ?
N121 N122 C122 C136 -178.3(11) . . . . ?
Ag6 N122 C122 C136 -1.6(17) . . . . ?
N122 C122 C123 C124 -2(2) . . . . ?
C136 C122 C123 C124 178.7(13) . . . . ?
C122 C123 C124 C125 -2(2) . . . . ?
N122 N121 C125 C126 -177.6(12) . . . . ?
Ag5 N121 C125 C126 3.2(15) . . . . ?
N122 N121 C125 C124 -4.8(19) . . . . ?
Ag5 N121 C125 C124 176.0(10) . . . . ?
C123 C124 C125 N121 5(2) . . . . ?
C123 C124 C125 C126 177.3(14) . . . . ?
N121 C125 C126 N123 -7(2) . . . . ?
C124 C125 C126 N123 -179.3(13) . . . . ?
C125 C126 N123 C128 178.2(11) . . . . ?
C125 C126 N123 Ag5 6.6(17) . . . . ?
N181 Ag5 N123 C126 136.3(10) . . . . ?
N183 Ag5 N123 C126 -108.9(10) . . . . ?
N121 Ag5 N123 C126 -3.2(9) . . . . ?
N181 Ag5 N123 C128 -35.5(11) . . . . ?
N183 Ag5 N123 C128 79.4(10) . . . . ?
N121 Ag5 N123 C128 -175.0(9) . . . . ?
C126 N123 C128 C133 -173.1(10) . . . . ?
Ag5 N123 C128 C133 -2.1(10) . . . . ?
C126 N123 C128 C129 9.9(15) . . . . ?
Ag5 N123 C128 C129 -179.1(5) . . . . ?
C133 C128 C129 C130 -0.02(15) . . . . ?
N123 C128 C129 C130 177.0(8) . . . . ?
C128 C129 C130 C131 0.07(16) . . . . ?
C129 C130 C131 O121 -179.91(18) . . . . ?
C129 C130 C131 C132 -0.1(3) . . . . ?
C130 C131 C132 C133 0.2(4) . . . . ?
O121 C131 C132 C133 179.9(3) . . . . ?
C129 C128 C133 C132 0.1(4) . . . . ?
N123 C128 C133 C132 -177.1(8) . . . . ?
C131 C132 C133 C128 -0.1(5) . . . . ?
C130 C131 O121 C134 -176.7(14) . . . . ?
C132 C131 O121 C134 3.6(15) . . . . ?
N122 C122 C136 N124 1(2) . . . . ?
C123 C122 C136 N124 -179.2(13) . . . . ?
C122 C136 N124 C138 171.4(10) . . . . ?
C122 C136 N124 Ag6 -0.4(15) . . . . ?
N122 Ag6 N124 C136 -0.3(9) . . . . ?
N211 Ag6 N124 C136 -117.1(10) . . . . ?
N213 Ag6 N124 C136 143.4(9) . . . . ?
N122 Ag6 N124 C138 -172.3(9) . . . . ?
N211 Ag6 N124 C138 70.8(11) . . . . ?
N213 Ag6 N124 C138 -28.6(9) . . . . ?
C136 N124 C138 C143 177.2(11) . . . . ?
Ag6 N124 C138 C143 -11.6(10) . . . . ?
C136 N124 C138 C139 0.2(16) . . . . ?
Ag6 N124 C138 C139 171.3(6) . . . . ?
C143 C138 C139 C140 -0.05(16) . . . . ?
N124 C138 C139 C140 176.7(9) . . . . ?
C138 C139 C140 C141 0.02(15) . . . . ?
C139 C140 C141 C142 -0.1(4) . . . . ?
C139 C140 C141 O122 -179.9(2) . . . . ?
C140 C141 C142 C143 0.1(5) . . . . ?
O122 C141 C142 C143 -180.0(3) . . . . ?
C139 C138 C143 C142 0.1(3) . . . . ?
N124 C138 C143 C142 -177.0(8) . . . . ?
C141 C142 C143 C138 -0.1(4) . . . . ?
C140 C141 O122 C144 0(2) . . . . ?
C142 C141 O122 C144 -179.5(19) . . . . ?
N153 Ag7 N151 C155 -1.1(9) . . . . ?
N184 Ag7 N151 C155 -125.3(11) . . . . ?
N182 Ag7 N151 C155 141.1(9) . . . . ?
N153 Ag7 N151 N152 178.9(11) . . . . ?
N184 Ag7 N151 N152 54.7(13) . . . . ?
N182 Ag7 N151 N152 -38.9(11) . . . . ?
C155 N151 N152 C152 3.6(19) . . . . ?
Ag7 N151 N152 C152 -176.4(9) . . . . ?
C155 N151 N152 Ag8 -179.6(10) . . . . ?
Ag7 N151 N152 Ag8 0.3(15) . . . . ?
N154 Ag8 N152 N151 -178.7(12) . . . . ?
N214 Ag8 N152 N151 -39.1(13) . . . . ?
N212 Ag8 N152 N151 58.6(13) . . . . ?
N154 Ag8 N152 C152 -2.0(10) . . . . ?
N214 Ag8 N152 C152 137.6(10) . . . . ?
N212 Ag8 N152 C152 -124.7(10) . . . . ?
N152 N151 C155 C154 -3(2) . . . . ?
Ag7 N151 C155 C154 176.6(10) . . . . ?
N152 N151 C155 C156 179.5(12) . . . . ?
Ag7 N151 C155 C156 -0.5(15) . . . . ?
N151 C155 C156 N153 3(2) . . . . ?
C154 C155 C156 N153 -173.5(15) . . . . ?
C155 C156 N153 C158 177.9(11) . . . . ?
C155 C156 N153 Ag7 -4.4(18) . . . . ?
N151 Ag7 N153 C156 2.9(11) . . . . ?
N184 Ag7 N153 C156 145.9(11) . . . . ?
N182 Ag7 N153 C156 -102.1(13) . . . . ?
N151 Ag7 N153 C158 -179(100) . . . . ?
N184 Ag7 N153 C158 -36.5(12) . . . . ?
N182 Ag7 N153 C158 75.5(13) . . . . ?
C156 N153 C158 C159 -11.4(18) . . . . ?
Ag7 N153 C158 C159 171.1(7) . . . . ?
C156 N153 C158 C163 172.2(12) . . . . ?
Ag7 N153 C158 C163 -5.3(12) . . . . ?
N153 C158 C159 C160 -176.4(10) . . . . ?
C163 C158 C159 C160 -0.02(14) . . . . ?
C158 C159 C160 C161 0.01(14) . . . . ?
C159 C160 C161 C162 0.0(3) . . . . ?
C159 C160 C161 O151 180.0(2) . . . . ?
C160 C161 C162 C163 0.1(4) . . . . ?
O151 C161 C162 C163 -179.9(3) . . . . ?
C161 C162 C163 C158 -0.1(4) . . . . ?
N153 C158 C163 C162 176.9(9) . . . . ?
C159 C158 C163 C162 0.1(3) . . . . ?
N214 Ag8 N154 C166 -110.5(11) . . . . ?
N212 Ag8 N154 C166 142.0(10) . . . . ?
N152 Ag8 N154 C166 2.1(10) . . . . ?
N214 Ag8 N154 C168 67.6(12) . . . . ?
N212 Ag8 N154 C168 -39.9(10) . . . . ?
N152 Ag8 N154 C168 -180(100) . . . . ?
C166 N154 C168 C169 4.1(15) . . . . ?
Ag8 N154 C168 C169 -173.9(5) . . . . ?
C166 N154 C168 C173 -171.8(10) . . . . ?
Ag8 N154 C168 C173 10.2(10) . . . . ?
N154 C168 C169 C170 -176.2(7) . . . . ?
C173 C168 C169 C170 -0.03(15) . . . . ?
C168 C169 C170 C171 -0.03(16) . . . . ?
C169 C170 C171 O152 -178.6(7) . . . . ?
C169 C170 C171 C172 0.0(4) . . . . ?
C170 C171 C172 C173 0.0(5) . . . . ?
O152 C171 C172 C173 178.6(8) . . . . ?
C171 C172 C173 C168 -0.1(5) . . . . ?
N154 C168 C173 C172 176.5(7) . . . . ?
C169 C168 C173 C172 0.1(4) . . . . ?
C170 C171 O152 C174 -179.8(15) . . . . ?
C172 C171 O152 C174 1.5(19) . . . . ?
N123 Ag5 N181 N182 -30.8(16) . . . . ?
N183 Ag5 N181 N182 -172.8(14) . . . . ?
N121 Ag5 N181 N182 79.8(13) . . . . ?
N123 Ag5 N181 C185 142.0(10) . . . . ?
N183 Ag5 N181 C185 -0.1(10) . . . . ?
N121 Ag5 N181 C185 -107.5(12) . . . . ?
C185 N181 N182 C182 9(2) . . . . ?
Ag5 N181 N182 C182 -178.4(11) . . . . ?
C185 N181 N182 Ag7 -165.4(11) . . . . ?
Ag5 N181 N182 Ag7 6.9(19) . . . . ?
N153 Ag7 N182 N181 54.1(16) . . . . ?
N151 Ag7 N182 N181 -37.3(14) . . . . ?
N184 Ag7 N182 N181 -178.7(14) . . . . ?
N153 Ag7 N182 C182 -121.2(12) . . . . ?
N151 Ag7 N182 C182 147.3(10) . . . . ?
N184 Ag7 N182 C182 6.0(11) . . . . ?
N181 N182 C182 C183 -6(2) . . . . ?
Ag7 N182 C182 C183 169.4(13) . . . . ?
N181 N182 C182 C196 179.9(15) . . . . ?
Ag7 N182 C182 C196 -4.7(19) . . . . ?
N182 C182 C183 C184 -1(3) . . . . ?
C196 C182 C183 C184 172.7(17) . . . . ?
C182 C183 C184 C185 4(3) . . . . ?
N182 N181 C185 C184 -5(2) . . . . ?
Ag5 N181 C185 C184 -178.9(12) . . . . ?
N182 N181 C185 C186 176.8(14) . . . . ?
Ag5 N181 C185 C186 3.3(19) . . . . ?
C183 C184 C185 N181 -1(2) . . . . ?
C183 C184 C185 C186 176.8(16) . . . . ?
N181 C185 C186 N183 -7(2) . . . . ?
C184 C185 C186 N183 175.1(15) . . . . ?
C185 C186 N183 C188 -177.1(13) . . . . ?
C185 C186 N183 Ag5 6.5(19) . . . . ?
N123 Ag5 N183 C186 -137.6(10) . . . . ?
N181 Ag5 N183 C186 -3.3(10) . . . . ?
N121 Ag5 N183 C186 133.3(10) . . . . ?
N123 Ag5 N183 C188 46.0(12) . . . . ?
N181 Ag5 N183 C188 -179.8(10) . . . . ?
N121 Ag5 N183 C188 -43.2(10) . . . . ?
C186 N183 C188 C193 175.7(11) . . . . ?
Ag5 N183 C188 C193 -8.2(10) . . . . ?
C186 N183 C188 C189 -0.8(16) . . . . ?
Ag5 N183 C188 C189 175.3(5) . . . . ?
N183 C188 C189 C190 176.5(8) . . . . ?
C193 C188 C189 C190 -0.02(14) . . . . ?
C188 C189 C190 C191 0.06(15) . . . . ?
C189 C190 C191 O181 -179.9(2) . . . . ?
C189 C190 C191 C192 -0.1(3) . . . . ?
O181 C191 C192 C193 179.9(3) . . . . ?
C190 C191 C192 C193 0.1(4) . . . . ?
C191 C192 C193 C188 -0.1(5) . . . . ?
N183 C188 C193 C192 -176.7(8) . . . . ?
C189 C188 C193 C192 0.0(3) . . . . ?
C190 C191 O181 C194 10.2(11) . . . . ?
C192 C191 O181 C194 -169.6(11) . . . . ?
C183 C182 C196 N184 -175.9(18) . . . . ?
N182 C182 C196 N184 -2(3) . . . . ?
C182 C196 N184 C198 -177.4(15) . . . . ?
C182 C196 N184 Ag7 8(2) . . . . ?
N153 Ag7 N184 C196 138.6(11) . . . . ?
N151 Ag7 N184 C196 -114.1(13) . . . . ?
N182 Ag7 N184 C196 -7.2(12) . . . . ?
N153 Ag7 N184 C198 -36.0(13) . . . . ?
N151 Ag7 N184 C198 71.3(13) . . . . ?
N182 Ag7 N184 C198 178.3(12) . . . . ?
C196 N184 C198 C203 -175.2(14) . . . . ?
Ag7 N184 C198 C203 -1.4(13) . . . . ?
C196 N184 C198 C199 6(2) . . . . ?
Ag7 N184 C198 C199 179.8(6) . . . . ?
C203 C198 C199 C200 0.01(15) . . . . ?
N184 C198 C199 C200 178.8(11) . . . . ?
C198 C199 C200 C201 -0.07(16) . . . . ?
C199 C200 C201 O182 179.9(3) . . . . ?
C199 C200 C201 C202 0.1(3) . . . . ?
O182 C201 C202 C203 -179.9(3) . . . . ?
C200 C201 C202 C203 -0.1(5) . . . . ?
N184 C198 C203 C202 -179.0(10) . . . . ?
C199 C198 C203 C202 0.0(3) . . . . ?
C201 C202 C203 C198 0.1(5) . . . . ?
C200 C201 O182 C204 -9.0(14) . . . . ?
C202 C201 O182 C204 170.7(13) . . . . ?
N122 Ag6 N211 N212 -35.1(15) . . . . ?
N213 Ag6 N211 N212 -179.9(14) . . . . ?
N124 Ag6 N211 N212 64.0(15) . . . . ?
N122 Ag6 N211 C215 153.8(11) . . . . ?
N213 Ag6 N211 C215 9.0(11) . . . . ?
N124 Ag6 N211 C215 -107.1(14) . . . . ?
C215 N211 N212 C212 1(2) . . . . ?
Ag6 N211 N212 C212 -169.0(11) . . . . ?
C215 N211 N212 Ag8 -179.2(11) . . . . ?
Ag6 N211 N212 Ag8 10.4(18) . . . . ?
N154 Ag8 N212 N211 -37.6(14) . . . . ?
N214 Ag8 N212 N211 -179.4(13) . . . . ?
N152 Ag8 N212 N211 66.5(14) . . . . ?
N154 Ag8 N212 C212 141.9(9) . . . . ?
N214 Ag8 N212 C212 0.1(10) . . . . ?
N152 Ag8 N212 C212 -114.0(11) . . . . ?
N211 N212 C212 C226 -179.7(15) . . . . ?
Ag8 N212 C212 C226 0.8(19) . . . . ?
N211 N212 C212 C213 -3(2) . . . . ?
Ag8 N212 C212 C213 177.5(12) . . . . ?
N212 C212 C213 C214 4(2) . . . . ?
C226 C212 C213 C214 -179.5(17) . . . . ?
C212 C213 C214 C215 -3(3) . . . . ?
N212 N211 C215 C216 -178.4(15) . . . . ?
Ag6 N211 C215 C216 -7(2) . . . . ?
N212 N211 C215 C214 0(3) . . . . ?
Ag6 N211 C215 C214 171.5(14) . . . . ?
C213 C214 C215 N211 1(3) . . . . ?
C213 C214 C215 C216 179.1(17) . . . . ?
N211 C215 C216 N213 -4(3) . . . . ?
C214 C215 C216 N213 178.0(16) . . . . ?
C215 C216 N213 C218 -175.8(14) . . . . ?
C215 C216 N213 Ag6 12(2) . . . . ?
N122 Ag6 N213 C216 -130.7(11) . . . . ?
N211 Ag6 N213 C216 -10.7(10) . . . . ?
N124 Ag6 N213 C216 128.5(10) . . . . ?
N122 Ag6 N213 C218 56.5(12) . . . . ?
N211 Ag6 N213 C218 176.6(10) . . . . ?
N124 Ag6 N213 C218 -44.2(10) . . . . ?
C216 N213 C218 C223 -177.9(12) . . . . ?
Ag6 N213 C218 C223 -6.2(11) . . . . ?
C216 N213 C218 C219 -0.5(18) . . . . ?
Ag6 N213 C218 C219 171.1(5) . . . . ?
C223 C218 C219 C220 0.03(16) . . . . ?
N213 C218 C219 C220 -177.3(9) . . . . ?
C218 C219 C220 C221 -0.08(15) . . . . ?
C219 C220 C221 O211 179.8(2) . . . . ?
C219 C220 C221 C222 0.1(3) . . . . ?
C220 C221 O211 C224 -1.8(12) . . . . ?
C222 C221 O211 C224 177.9(12) . . . . ?
O211 C221 C222 C223 -179.8(3) . . . . ?
C220 C221 C222 C223 -0.1(5) . . . . ?
C219 C218 C223 C222 0.0(4) . . . . ?
N213 C218 C223 C222 177.5(9) . . . . ?
C221 C222 C223 C218 0.1(5) . . . . ?
N212 C212 C226 N214 -2(3) . . . . ?
C213 C212 C226 N214 -178.5(15) . . . . ?
C212 C226 N214 C228 -177.7(13) . . . . ?
C212 C226 N214 Ag8 1.8(19) . . . . ?
N154 Ag8 N214 C226 -125.8(12) . . . . ?
N212 Ag8 N214 C226 -1.0(11) . . . . ?
N152 Ag8 N214 C226 138.2(11) . . . . ?
N154 Ag8 N214 C228 53.7(13) . . . . ?
N212 Ag8 N214 C228 178.4(11) . . . . ?
N152 Ag8 N214 C228 -42.4(11) . . . . ?
C226 N214 C228 C233 175.4(11) . . . . ?
Ag8 N214 C228 C233 -4.0(12) . . . . ?
C226 N214 C228 C229 -3.5(18) . . . . ?
Ag8 N214 C228 C229 177.1(5) . . . . ?
N214 C228 C229 C230 178.8(9) . . . . ?
C233 C228 C229 C230 -0.04(14) . . . . ?
C228 C229 C230 C231 0.10(16) . . . . ?
C229 C230 C231 O212 -179.8(2) . . . . ?
C229 C230 C231 C232 -0.2(3) . . . . ?
C234 O212 C231 C230 1.0(12) . . . . ?
C234 O212 C231 C232 -178.6(12) . . . . ?
C230 C231 C232 C233 0.3(4) . . . . ?
O212 C231 C232 C233 179.9(3) . . . . ?
C231 C232 C233 C228 -0.3(5) . . . . ?
N214 C228 C233 C232 -178.9(9) . . . . ?
C229 C228 C233 C232 0.1(4) . . . . ?
C246 C241 C242 C243 0.0 . . . . ?
C241 C242 C243 C244 0.0 . . . . ?
C242 C243 C244 C245 0.0 . . . . ?
C243 C244 C245 C246 0.0 . . . . ?
C244 C245 C246 C241 0.0 . . . . ?
C242 C241 C246 C245 0.0 . . . . ?
C256 C251 C252 C253 0.0 . . . . ?
C251 C252 C253 C254 0.0 . . . . ?
C252 C253 C254 C255 0.0 . . . . ?
C253 C254 C255 C256 0.0 . . . . ?
C254 C255 C256 C251 0.0 . . . . ?
C252 C251 C256 C255 0.0 . . . . ?
C266 C261 C262 C263 0.0 . . . . ?
C261 C262 C263 C264 0.0 . . . . ?
C262 C263 C264 C265 0.0 . . . . ?
C263 C264 C265 C266 0.0 . . . . ?
C264 C265 C266 C261 0.0 . . . . ?
C262 C261 C266 C265 0.0 . . . . ?
C152 C153 C154 C155 1(2) . . . . ?
N151 C155 C154 C153 1(2) . . . . ?
C156 C155 C154 C153 178.0(13) . . . . ?
C69 C68 C73 C72 -0.1(4) . . . . ?
N63 C68 C73 C72 179.0(8) . . . . ?
C74 O61 C71 C70 -171.6(16) . . . . ?
C74 O61 C71 C72 8.3(17) . . . . ?
C162 C161 O151 C164 157(3) . . . . ?
C160 C161 O151 C164 -23(3) . . . . ?
C68 C73 C72 C71 0.2(5) . . . . ?
O61 C71 C72 C73 179.9(3) . . . . ?
C70 C71 C72 C73 -0.1(4) . . . . ?
N151 N152 C152 C153 -2(2) . . . . ?
Ag8 N152 C152 C153 -178.9(12) . . . . ?
N151 N152 C152 C166 178.7(11) . . . . ?
Ag8 N152 C152 C166 1.6(15) . . . . ?
C154 C153 C152 N152 0(2) . . . . ?
C154 C153 C152 C166 179.2(13) . . . . ?
C73 C68 C69 C70 0.06(15) . . . . ?
N63 C68 C69 C70 -179.1(8) . . . . ?
O61 C71 C70 C69 180.0(2) . . . . ?
C72 C71 C70 C69 0.0(3) . . . . ?
C68 C69 C70 C71 0.00(15) . . . . ?
C168 N154 C166 C152 179.8(10) . . . . ?
Ag8 N154 C166 C152 -2.1(17) . . . . ?
N152 C152 C166 N154 0(2) . . . . ?
C153 C152 C166 N154 -179.2(14) . . . . ?
